data_7013609
loop_
_publ_author_name
'Colette Boskovic'
'Gael Labat'
'Antonia Neels'
'Hans U. G\"udel'

_publ_section_title
;
 A new core topology in pentanuclear complexes
;
_journal_issue 19
_journal_name_full 'Dalton Trans.'
_journal_page_first 3671
_journal_page_last 3672
_journal_paper_doi 10.1039/b310500h
_journal_year 2003
_chemical_formula_sum 'C74 H70 Fe5 N8 O27'
_chemical_formula_weight 1782.63
_space_group_IT_number 2
_symmetry_cell_setting triclinic
_symmetry_space_group_name_Hall '-P 1'
_symmetry_space_group_name_H-M 'P -1'
_atom_sites_solution_hydrogens geom
_atom_sites_solution_primary direct
_atom_sites_solution_secondary difmap
_audit_creation_method SHELXL-97
_cell_angle_alpha 104.081(5)
_cell_angle_beta 99.318(5)
_cell_angle_gamma 116.649(4)
_cell_formula_units_Z 2
_cell_length_a 15.3288(9)
_cell_length_b 15.9751(10)
_cell_length_c 20.0357(13)
_cell_measurement_reflns_used 26983
_cell_measurement_temperature 153(2)
_cell_measurement_theta_max 0.00
_cell_measurement_theta_min 24.97
_cell_volume 4040.1(5)
_computing_cell_refinement 'STOE X-AREA'
_computing_data_collection 'STOE X-AREA'
_computing_data_reduction 'STOE X-RED'
_computing_structure_refinement 'SHELXL-97 (Sheldrick, 1997)'
_computing_structure_solution 'SHELXS-97 (Sheldrick, 1990)'
_diffrn_ambient_temperature 153(2)
_diffrn_detector_area_resol_mean 6.67
_diffrn_measured_fraction_theta_full 0.980
_diffrn_measured_fraction_theta_max 0.980
_diffrn_measurement_device_type 'STOE IPDS 2'
_diffrn_measurement_method 'rotation method'
_diffrn_radiation_monochromator graphite
_diffrn_radiation_source 'fine-focus sealed tube'
_diffrn_radiation_type MoK\a
_diffrn_radiation_wavelength 0.71073
_diffrn_reflns_av_R_equivalents 0.0567
_diffrn_reflns_av_sigmaI/netI 0.0620
_diffrn_reflns_limit_h_max 17
_diffrn_reflns_limit_h_min -18
_diffrn_reflns_limit_k_max 18
_diffrn_reflns_limit_k_min -18
_diffrn_reflns_limit_l_max 23
_diffrn_reflns_limit_l_min -23
_diffrn_reflns_number 32146
_diffrn_reflns_theta_full 24.99
_diffrn_reflns_theta_max 24.99
_diffrn_reflns_theta_min 1.53
_exptl_absorpt_coefficient_mu 0.959
_exptl_absorpt_correction_type none
_exptl_crystal_colour red
_exptl_crystal_density_diffrn 1.465
_exptl_crystal_density_method 'not measured'
_exptl_crystal_description plate
_exptl_crystal_F_000 1832
_exptl_crystal_size_max 0.5
_exptl_crystal_size_mid 0.3
_exptl_crystal_size_min 0.1
_refine_diff_density_max 1.237
_refine_diff_density_min -0.700
_refine_diff_density_rms 0.103
_refine_ls_extinction_method none
_refine_ls_goodness_of_fit_ref 1.000
_refine_ls_hydrogen_treatment mixed
_refine_ls_matrix_type full
_refine_ls_number_parameters 1081
_refine_ls_number_reflns 13920
_refine_ls_number_restraints 7
_refine_ls_restrained_S_all 1.003
_refine_ls_R_factor_all 0.0853
_refine_ls_R_factor_gt 0.0588
_refine_ls_shift/su_max 0.001
_refine_ls_shift/su_mean 0.000
_refine_ls_structure_factor_coef Fsqd
_refine_ls_weighting_details 'calc w=1/[\s^2^(Fo^2^)+(0.1174P)^2^+0.0000P] where P=(Fo^2^+2Fc^2^)/3'
_refine_ls_weighting_scheme calc
_refine_ls_wR_factor_gt 0.1597
_refine_ls_wR_factor_ref 0.1764
_reflns_number_gt 9976
_reflns_number_total 13920
_reflns_threshold_expression >2sigma(I)
_cod_data_source_file b310500h.txt
_cod_data_source_block complex_2
_cod_original_cell_volume 4040.1(4)
_cod_database_code 7013609

loop_
_symmetry_equiv_pos_as_xyz
'x, y, z'
'-x, -y, -z'

loop_
_atom_site_label
_atom_site_type_symbol
_atom_site_fract_x
_atom_site_fract_y
_atom_site_fract_z
_atom_site_U_iso_or_equiv
_atom_site_adp_type
_atom_site_occupancy
_atom_site_symmetry_multiplicity
_atom_site_calc_flag
_atom_site_refinement_flags
_atom_site_disorder_assembly
_atom_site_disorder_group
C1 C 0.0866(4) 0.8063(3) 0.2427(3) 0.0374(11) Uani 1 1 d . . .
C2 C 0.1067(5) 0.7651(4) 0.2927(3) 0.0508(14) Uani 1 1 d . . .
H2A H 0.0994 0.7849 0.3392 0.061 Uiso 1 1 calc R . .
C3 C 0.1371(6) 0.6959(5) 0.2752(4) 0.0649(18) Uani 1 1 d . . .
H3A H 0.1506 0.6686 0.3101 0.078 Uiso 1 1 calc R . .
C4 C 0.1485(6) 0.6649(5) 0.2082(4) 0.0633(17) Uani 1 1 d . . .
H4A H 0.1692 0.6167 0.1968 0.076 Uiso 1 1 calc R . .
C5 C 0.1293(5) 0.7055(4) 0.1583(3) 0.0527(14) Uani 1 1 d . . .
H5A H 0.1356 0.6840 0.1117 0.063 Uiso 1 1 calc R . .
C6 C 0.1004(4) 0.7782(4) 0.1752(3) 0.0400(11) Uani 1 1 d . . .
C7 C 0.0825(4) 0.8165(4) 0.1182(3) 0.0412(12) Uani 1 1 d . . .
H7A H 0.0832 0.7849 0.0716 0.049 Uiso 1 1 calc R . .
C8 C 0.0467(5) 0.9218(4) 0.0667(3) 0.0432(12) Uani 1 1 d . . .
H8A H -0.0280 0.8925 0.0447 0.052 Uiso 1 1 calc R . .
H8B H 0.0744 0.9001 0.0290 0.052 Uiso 1 1 calc R . .
C9 C 0.1005(4) 1.0354(4) 0.0979(3) 0.0406(11) Uani 1 1 d . . .
H9B H 0.1758 1.0647 0.1103 0.049 Uiso 1 1 calc R . .
H9A H 0.0786 1.0606 0.0618 0.049 Uiso 1 1 calc R . .
C10 C -0.1670(4) 0.6003(3) 0.2075(3) 0.0380(11) Uani 1 1 d . . .
C11 C -0.1901(4) 0.5169(4) 0.1492(3) 0.0466(13) Uani 1 1 d . . .
H11A H -0.1830 0.5242 0.1044 0.056 Uiso 1 1 calc R . .
C12 C -0.2230(5) 0.4245(4) 0.1554(4) 0.0537(15) Uani 1 1 d . . .
H12A H -0.2392 0.3688 0.1147 0.064 Uiso 1 1 calc R . .
C13 C -0.2329(5) 0.4115(4) 0.2199(4) 0.0590(16) Uani 1 1 d . . .
H13A H -0.2570 0.3473 0.2236 0.071 Uiso 1 1 calc R . .
C14 C -0.2075(5) 0.4929(4) 0.2782(3) 0.0589(17) Uani 1 1 d . . .
H14A H -0.2122 0.4848 0.3232 0.071 Uiso 1 1 calc R . .
C15 C -0.1744(4) 0.5884(4) 0.2736(3) 0.0442(12) Uani 1 1 d . . .
C16 C -0.1467(5) 0.6695(4) 0.3382(3) 0.0495(14) Uani 1 1 d . . .
H16A H -0.1559 0.6537 0.3802 0.059 Uiso 1 1 calc R . .
C17 C -0.0794(5) 0.8381(4) 0.4160(3) 0.0510(14) Uani 1 1 d . . .
H17A H -0.0059 0.8668 0.4418 0.061 Uiso 1 1 calc R . .
H17B H -0.1207 0.8082 0.4459 0.061 Uiso 1 1 calc R . .
C18 C -0.0980(5) 0.9191(4) 0.4018(3) 0.0550(15) Uani 1 1 d . . .
H18B H -0.1723 0.8956 0.3876 0.066 Uiso 1 1 calc R . .
H18A H -0.0621 0.9807 0.4456 0.066 Uiso 1 1 calc R . .
C19 C 0.3088(4) 1.3088(4) 0.4980(3) 0.0527(14) Uani 1 1 d . . .
C20 C 0.3272(5) 1.2899(5) 0.5615(3) 0.0674(18) Uani 1 1 d . . .
H20A H 0.2986 1.2224 0.5592 0.081 Uiso 1 1 calc R . .
C21 C 0.3853(6) 1.3660(6) 0.6275(4) 0.085(2) Uani 1 1 d . . .
H21A H 0.3982 1.3505 0.6696 0.102 Uiso 1 1 calc R . .
C22 C 0.4262(7) 1.4675(6) 0.6334(4) 0.086(2) Uani 1 1 d . . .
H22A H 0.4634 1.5205 0.6792 0.103 Uiso 1 1 calc R . .
C23 C 0.4107(6) 1.4867(5) 0.5720(4) 0.079(2) Uani 1 1 d . . .
H23A H 0.4408 1.5547 0.5754 0.095 Uiso 1 1 calc R . .
C24 C 0.3518(5) 1.4105(4) 0.5025(3) 0.0601(17) Uani 1 1 d . . .
C25 C 0.3434(5) 1.4405(4) 0.4418(3) 0.0576(16) Uani 1 1 d . . .
H25A H 0.3813 1.5100 0.4496 0.069 Uiso 1 1 calc R . .
C26 C 0.2805(5) 1.4176(4) 0.3189(4) 0.0587(17) Uani 1 1 d . . .
H26A H 0.3247 1.4094 0.2900 0.070 Uiso 1 1 calc R . .
H26B H 0.3038 1.4898 0.3392 0.070 Uiso 1 1 calc R . .
C27 C 0.1702(4) 1.3595(3) 0.2719(3) 0.0483(13) Uani 1 1 d . . .
H27B H 0.1294 1.3825 0.2962 0.058 Uiso 1 1 calc R . .
H27A H 0.1653 1.3705 0.2252 0.058 Uiso 1 1 calc R . .
C28 C 0.0728(4) 1.2836(3) 0.0809(3) 0.0375(11) Uani 1 1 d . . .
C29 C 0.1324(5) 1.3151(4) 0.0363(3) 0.0498(13) Uani 1 1 d . . .
H29A H 0.1729 1.2863 0.0245 0.060 Uiso 1 1 calc R . .
C30 C 0.1337(5) 1.3859(5) 0.0094(4) 0.0594(16) Uani 1 1 d . . .
H30A H 0.1763 1.4069 -0.0198 0.071 Uiso 1 1 calc R . .
C31 C 0.0735(5) 1.4283(5) 0.0237(4) 0.0586(16) Uani 1 1 d . . .
H31A H 0.0739 1.4768 0.0040 0.070 Uiso 1 1 calc R . .
C32 C 0.0140(5) 1.3984(4) 0.0666(3) 0.0508(14) Uani 1 1 d . . .
H32A H -0.0270 1.4272 0.0769 0.061 Uiso 1 1 calc R . .
C33 C 0.0115(4) 1.3265(4) 0.0961(3) 0.0409(12) Uani 1 1 d . . .
C34 C -0.0497(4) 1.3025(4) 0.1434(3) 0.0401(11) Uani 1 1 d . . .
H34A H -0.0890 1.3340 0.1503 0.048 Uiso 1 1 calc R . .
C35 C -0.1163(4) 1.2286(4) 0.2269(3) 0.0389(11) Uani 1 1 d . . .
H35A H -0.1723 1.2421 0.2129 0.047 Uiso 1 1 calc R . .
H35B H -0.0722 1.2753 0.2769 0.047 Uiso 1 1 calc R . .
C36 C -0.1602(4) 1.1216(4) 0.2231(3) 0.0375(11) Uani 1 1 d . . .
H36B H -0.1910 1.1121 0.2624 0.045 Uiso 1 1 calc R . .
H36A H -0.2144 1.0754 0.1760 0.045 Uiso 1 1 calc R . .
C37 C 0.4066(4) 1.1498(4) 0.2919(3) 0.0403(11) Uani 1 1 d . . .
C38 C 0.4270(4) 1.0729(4) 0.2876(4) 0.0632(18) Uani 1 1 d . . .
H38A H 0.3717 1.0059 0.2729 0.076 Uiso 1 1 calc R . .
C39 C 0.5271(5) 1.0927(5) 0.3044(4) 0.0658(18) Uani 1 1 d . . .
H39A H 0.5421 1.0410 0.3039 0.079 Uiso 1 1 calc R A .
C40 C 0.6048(4) 1.1912(5) 0.3221(3) 0.0524(14) Uani 1 1 d . A .
C41 C 0.5871(4) 1.2675(5) 0.3255(4) 0.0584(16) Uani 1 1 d . A 1
H41A H 0.6426 1.3339 0.3382 0.070 Uiso 1 1 calc R A 1
C42 C 0.4866(4) 1.2473(4) 0.3103(4) 0.0532(14) Uani 1 1 d . A 1
H42A H 0.4725 1.2999 0.3125 0.064 Uiso 1 1 calc R A 1
C43 C 0.2994(4) 1.1300(4) 0.2808(3) 0.0403(11) Uani 1 1 d . A .
C44 C -0.3854(4) 0.8184(4) 0.1927(4) 0.0534(15) Uani 1 1 d . . .
C45 C -0.4190(4) 0.8858(4) 0.1974(3) 0.0498(13) Uani 1 1 d . . .
H45A H -0.3746 0.9536 0.2289 0.060 Uiso 1 1 calc R . .
C46 C -0.5165(4) 0.8556(4) 0.1566(3) 0.0531(14) Uani 1 1 d . . .
H46A H -0.5398 0.9020 0.1599 0.064 Uiso 1 1 calc R B .
C47 C -0.5788(5) 0.7583(4) 0.1116(4) 0.0652(18) Uani 1 1 d . B .
C48 C -0.5471(6) 0.6898(5) 0.1072(7) 0.136(5) Uani 1 1 d . B 1
H48A H -0.5920 0.6215 0.0767 0.164 Uiso 1 1 calc R B 1
C49 C -0.4504(6) 0.7212(5) 0.1470(7) 0.124(5) Uani 1 1 d . B 1
H49A H -0.4273 0.6746 0.1431 0.149 Uiso 1 1 calc R B 1
C50 C -0.2770(4) 0.8538(4) 0.2342(3) 0.0413(12) Uani 1 1 d . B .
C51 C 0.0588(4) 1.3875(4) 0.4993(3) 0.0446(12) Uani 1 1 d . . .
H51A H 0.1198 1.4178 0.4867 0.054 Uiso 1 1 calc R . .
C52 C 0.0373(5) 1.4459(4) 0.5489(3) 0.0460(13) Uani 1 1 d . . .
H52A H 0.0838 1.5160 0.5721 0.055 Uiso 1 1 calc R . .
C53 C -0.0521(5) 1.4005(4) 0.5635(3) 0.0445(13) Uani 1 1 d . . .
C54 C -0.1210(5) 1.2985(4) 0.5344(3) 0.0468(13) Uani 1 1 d . . .
H54A H -0.1825 1.2694 0.5466 0.056 Uiso 1 1 calc R . .
C55 C -0.0967(4) 1.2403(4) 0.4865(3) 0.0401(11) Uani 1 1 d . . .
H55A H -0.1410 1.1696 0.4664 0.048 Uiso 1 1 calc R . .
C56 C -0.0082(4) 1.2844(4) 0.4677(3) 0.0391(11) Uani 1 1 d . . .
C57 C 0.0145(4) 1.2227(4) 0.4121(3) 0.0392(11) Uani 1 1 d . A .
C58 C -0.2925(4) 0.9400(4) 0.0211(3) 0.0394(11) Uani 1 1 d . . .
C59 C -0.3818(5) 0.8510(4) 0.0075(4) 0.0612(18) Uani 1 1 d . . .
H59A H -0.3783 0.8027 0.0258 0.073 Uiso 1 1 calc R . .
C60 C -0.4756(5) 0.8308(4) -0.0322(4) 0.0628(18) Uani 1 1 d . . .
H60A H -0.5371 0.7706 -0.0402 0.075 Uiso 1 1 calc R . .
C61 C -0.4770(4) 0.9013(4) -0.0599(3) 0.0468(13) Uani 1 1 d . . .
C62 C -0.3908(5) 0.9894(4) -0.0491(3) 0.0541(15) Uani 1 1 d . . .
H62A H -0.3943 1.0354 -0.0703 0.065 Uiso 1 1 calc R . .
C63 C -0.2979(4) 1.0096(4) -0.0063(3) 0.0460(13) Uani 1 1 d . . .
H63A H -0.2373 1.0719 0.0043 0.055 Uiso 1 1 calc R . .
C64 C -0.1927(4) 0.9603(4) 0.0681(3) 0.0394(12) Uani 1 1 d . . .
C65 C -0.526(2) 0.756(2) 0.5043(14) 0.147(4) Uani 0.50 1 d PD . .
H65A H -0.5300 0.8000 0.5458 0.221 Uiso 0.50 1 calc PR . .
H65B H -0.4545 0.7736 0.5110 0.221 Uiso 0.50 1 calc PR . .
H65C H -0.5672 0.6860 0.5007 0.221 Uiso 0.50 1 calc PR . .
C66 C -0.564(2) 0.767(2) 0.4413(13) 0.147(4) Uani 0.50 1 d PD . .
H66A H -0.6352 0.7476 0.4413 0.177 Uiso 0.50 1 calc PR . .
H66B H -0.5275 0.8407 0.4558 0.177 Uiso 0.50 1 calc PR . .
C67 C -0.577(2) 0.738(2) 0.3682(13) 0.147(4) Uani 0.50 1 d PD D .
H67A H -0.6480 0.7149 0.3404 0.177 Uiso 0.50 1 calc PR . .
H67B H -0.5642 0.6813 0.3531 0.177 Uiso 0.50 1 calc PR . .
C68 C -0.505(2) 0.822(2) 0.3544(15) 0.147(4) Uani 0.50 1 d PD . .
H68A H -0.5270 0.8711 0.3703 0.177 Uiso 0.25 1 calc PR C 1
H68B H -0.5289 0.7984 0.3009 0.177 Uiso 0.25 1 calc PR C 1
H68C H -0.5365 0.8537 0.3306 0.177 Uiso 0.25 1 d PR C 2
H68D H -0.4669 0.8022 0.3248 0.177 Uiso 0.25 1 d PR C 2
C69 C -0.392(2) 0.889(3) 0.371(2) 0.147(4) Uani 0.25 1 d PD D 1
H69A H -0.3626 0.8446 0.3681 0.177 Uiso 0.25 1 calc PR D 1
H69B H -0.3831 0.9143 0.3314 0.177 Uiso 0.25 1 calc PR D 1
C69A C -0.428(3) 0.890(3) 0.4303(19) 0.147(4) Uani 0.25 1 d PD D 2
H69C H -0.4625 0.9178 0.4586 0.177 Uiso 0.25 1 calc PR D 2
H69D H -0.4149 0.8470 0.4535 0.177 Uiso 0.25 1 calc PR D 2
C70 C -0.327(2) 0.976(2) 0.4390(15) 0.147(4) Uani 0.50 1 d PD . .
H70A H -0.2564 1.0108 0.4368 0.221 Uiso 0.25 1 calc PR D 1
H70B H -0.3261 0.9528 0.4802 0.221 Uiso 0.25 1 calc PR D 1
H70C H -0.3534 1.0214 0.4451 0.221 Uiso 0.25 1 calc PR D 1
H70D H -0.2843 0.9591 0.4129 0.221 Uiso 0.25 1 d PR D 2
H70E H -0.2916 1.0029 0.4913 0.221 Uiso 0.25 1 d PR D 2
H70F H -0.3373 1.0257 0.4248 0.221 Uiso 0.25 1 d PR D 2
C72 C -0.5998(10) 0.4685(11) 0.1809(6) 0.064(4) Uani 0.50 1 d P E 1
C73 C -0.4940(10) 0.5103(11) 0.1884(6) 0.068(4) Uani 0.50 1 d P E 1
H73A H -0.4531 0.5804 0.1996 0.082 Uiso 0.50 1 calc PR E 1
C74 C -0.4478(12) 0.4533(12) 0.1803(7) 0.069(4) Uani 0.50 1 d P E 1
H74A H -0.3772 0.4840 0.1836 0.083 Uiso 0.50 1 calc PR E 1
C75 C -0.5036(11) 0.3516(12) 0.1674(7) 0.072(4) Uani 0.50 1 d P E 1
H75A H -0.4709 0.3131 0.1639 0.086 Uiso 0.50 1 calc PR E 1
C76 C -0.6073(11) 0.3064(11) 0.1596(7) 0.065(3) Uani 0.50 1 d P E 1
H76A H -0.6468 0.2363 0.1493 0.078 Uiso 0.50 1 calc PR E 1
C77 C -0.6538(11) 0.3648(12) 0.1671(7) 0.068(4) Uani 0.50 1 d P E 1
H77A H -0.7248 0.3330 0.1626 0.082 Uiso 0.50 1 calc PR E 1
C78 C -0.6512(13) 0.5280(12) 0.1901(8) 0.079(4) Uani 0.50 1 d P E 1
H78C H -0.7180 0.4882 0.1961 0.118 Uiso 0.50 1 calc PR E 1
H78B H -0.6614 0.5459 0.1472 0.118 Uiso 0.50 1 calc PR E 1
H78A H -0.6084 0.5892 0.2331 0.118 Uiso 0.50 1 calc PR E 1
C79 C -0.5305(16) 0.4366(13) 0.0899(8) 0.086(5) Uani 0.50 1 d P F 2
C80 C -0.4287(13) 0.4988(13) 0.1092(9) 0.080(5) Uani 0.50 1 d P F 2
H80A H -0.3853 0.5046 0.1518 0.096 Uiso 0.50 1 calc PR F 2
C81 C -0.3878(13) 0.5520(13) 0.0701(9) 0.076(4) Uani 0.50 1 d P . 2
H81A H -0.3176 0.6031 0.0857 0.092 Uiso 0.50 1 calc PR . 2
C82 C -0.4464(7) 0.5304(10) 0.0137(5) 0.117(4) Uani 1 1 d . . 2
H82 H -0.4152 0.5592 -0.0185 0.141 Uiso 1 1 calc R . 2
C83 C -0.5940(15) 0.4264(15) 0.0253(9) 0.089(5) Uani 0.50 1 d P . 2
H83A H -0.6667 0.3868 0.0123 0.106 Uiso 0.50 1 calc PR . 2
C84 C -0.580(2) 0.3804(18) 0.1358(12) 0.116(7) Uani 0.50 1 d P F 2
H84A H -0.6007 0.4197 0.1681 0.174 Uiso 0.50 1 calc PR F 2
H84C H -0.5311 0.3692 0.1646 0.174 Uiso 0.50 1 calc PR F 2
H84B H -0.6408 0.3157 0.1045 0.174 Uiso 0.50 1 calc PR F 2
N1 N -0.1107(3) 0.7610(3) 0.3444(2) 0.0423(10) Uani 1 1 d . . .
N2 N 0.0660(3) 0.8898(3) 0.1269(2) 0.0368(9) Uani 1 1 d . . .
N3 N -0.0558(3) 1.2426(3) 0.1768(2) 0.0349(9) Uani 1 1 d . . .
N4 N 0.2871(3) 1.3790(3) 0.3766(3) 0.0468(11) Uani 1 1 d . . .
N5 N 0.7116(4) 1.2129(5) 0.3417(3) 0.0605(14) Uani 1 1 d . . .
N6 N -0.6821(4) 0.7257(4) 0.0646(4) 0.0719(16) Uani 1 1 d . . .
N7 N -0.0784(5) 1.4635(4) 0.6141(3) 0.0588(13) Uani 1 1 d . . .
N8 N -0.5777(4) 0.8801(4) -0.1039(3) 0.0560(13) Uani 1 1 d . . .
O1 O -0.0756(2) 0.9166(2) 0.20840(16) 0.0317(7) Uani 1 1 d . . .
H1 H -0.1127 0.9065 0.1774 0.074 Uiso 1 1 d . . .
O2 O 0.0824(2) 1.0861(2) 0.30386(16) 0.0334(7) Uani 1 1 d . . .
O3 O -0.1405(3) 0.6864(2) 0.19821(18) 0.0406(8) Uani 1 1 d . . .
O4 O -0.0577(3) 0.9382(2) 0.34375(18) 0.0390(8) Uani 1 1 d . . .
O5 O 0.0512(3) 0.8701(2) 0.26043(17) 0.0356(7) Uani 1 1 d . . .
O6 O 0.0741(2) 1.0640(2) 0.16144(16) 0.0331(7) Uani 1 1 d . . .
O7 O -0.2506(3) 0.7884(2) 0.2317(2) 0.0445(8) Uani 1 1 d . . .
O8 O -0.2189(3) 0.9473(2) 0.26693(19) 0.0403(8) Uani 1 1 d . . .
O9 O 0.2285(3) 1.0384(2) 0.25516(19) 0.0409(8) Uani 1 1 d . . .
O10 O 0.2877(3) 1.2037(2) 0.2980(2) 0.0444(8) Uani 1 1 d . . .
O11 O -0.1138(3) 1.0454(2) 0.07992(17) 0.0377(8) Uani 1 1 d . . .
O12 O -0.1939(3) 0.8946(2) 0.0907(2) 0.0490(10) Uani 1 1 d . . .
O13 O 0.0766(3) 1.2168(2) 0.10709(18) 0.0384(8) Uani 1 1 d . . .
O14 O -0.0777(2) 1.1011(2) 0.23074(17) 0.0327(7) Uani 1 1 d . . .
O15 O 0.2542(3) 1.2326(3) 0.4353(2) 0.0569(11) Uani 1 1 d . . .
O16 O 0.1310(3) 1.2556(2) 0.25937(18) 0.0374(7) Uani 1 1 d . . .
O17 O -0.0507(3) 1.1289(2) 0.38439(18) 0.0400(8) Uani 1 1 d . . .
O18 O 0.0935(3) 1.2671(3) 0.3959(2) 0.0478(9) Uani 1 1 d . . .
O19 O 0.7260(3) 1.1440(4) 0.3440(3) 0.0700(13) Uani 1 1 d . A .
O20 O 0.7800(4) 1.2986(4) 0.3556(3) 0.0833(15) Uani 1 1 d . A .
O21 O -0.7371(4) 0.6382(4) 0.0269(4) 0.101(2) Uani 1 1 d . B .
O22 O -0.7059(4) 0.7884(4) 0.0660(3) 0.0841(16) Uani 1 1 d . B .
O23 O -0.1681(4) 1.4300(4) 0.6116(3) 0.0739(13) Uani 1 1 d . . .
O24 O -0.0100(5) 1.5454(4) 0.6547(3) 0.0942(19) Uani 1 1 d . . .
O25 O -0.5774(4) 0.9300(4) -0.1409(3) 0.0867(17) Uani 1 1 d . . .
O26 O -0.6561(3) 0.8149(3) -0.0995(3) 0.0752(15) Uani 1 1 d . . .
O27 O 0.1562(6) 1.0366(6) 0.4425(4) 0.130(3) Uani 1 1 d . . .
Fe1 Fe -0.10202(5) 0.81577(5) 0.25839(4) 0.03539(18) Uani 1 1 d . B .
Fe2 Fe 0.07829(5) 0.98672(4) 0.22487(3) 0.03023(17) Uani 1 1 d . A .
Fe3 Fe -0.06137(5) 1.03162(5) 0.29504(3) 0.03182(17) Uani 1 1 d . B .
Fe4 Fe 0.01377(5) 1.15195(4) 0.16963(3) 0.03060(17) Uani 1 1 d . A .
Fe5 Fe 0.18190(5) 1.22352(5) 0.34254(4) 0.03574(18) Uani 1 1 d . A .

loop_
_atom_site_aniso_label
_atom_site_aniso_U_11
_atom_site_aniso_U_22
_atom_site_aniso_U_33
_atom_site_aniso_U_23
_atom_site_aniso_U_13
_atom_site_aniso_U_12
C1 0.038(3) 0.033(2) 0.043(3) 0.012(2) 0.008(2) 0.022(2)
C2 0.067(4) 0.058(3) 0.053(3) 0.030(3) 0.022(3) 0.046(3)
C3 0.092(5) 0.079(4) 0.064(4) 0.041(3) 0.027(3) 0.067(4)
C4 0.086(5) 0.066(4) 0.069(4) 0.030(3) 0.022(3) 0.061(4)
C5 0.065(4) 0.046(3) 0.057(3) 0.015(3) 0.017(3) 0.039(3)
C6 0.043(3) 0.036(2) 0.045(3) 0.011(2) 0.008(2) 0.027(2)
C7 0.050(3) 0.038(3) 0.039(3) 0.011(2) 0.010(2) 0.027(2)
C8 0.059(3) 0.040(3) 0.038(3) 0.014(2) 0.012(2) 0.032(3)
C9 0.054(3) 0.042(3) 0.043(3) 0.020(2) 0.023(2) 0.033(2)
C10 0.030(3) 0.027(2) 0.052(3) 0.013(2) 0.006(2) 0.0141(19)
C11 0.046(3) 0.042(3) 0.058(3) 0.019(2) 0.017(3) 0.026(2)
C12 0.052(4) 0.033(3) 0.077(4) 0.018(3) 0.016(3) 0.025(3)
C13 0.067(4) 0.037(3) 0.071(4) 0.026(3) 0.008(3) 0.026(3)
C14 0.075(4) 0.039(3) 0.055(3) 0.024(3) 0.003(3) 0.025(3)
C15 0.046(3) 0.034(2) 0.051(3) 0.021(2) 0.005(2) 0.019(2)
C16 0.055(3) 0.047(3) 0.049(3) 0.026(2) 0.005(3) 0.027(3)
C17 0.072(4) 0.044(3) 0.042(3) 0.018(2) 0.014(3) 0.033(3)
C18 0.072(4) 0.053(3) 0.052(3) 0.024(3) 0.022(3) 0.038(3)
C19 0.042(3) 0.047(3) 0.051(3) 0.003(2) -0.001(2) 0.021(3)
C20 0.065(4) 0.064(4) 0.046(3) 0.009(3) 0.003(3) 0.022(3)
C21 0.079(5) 0.089(5) 0.051(4) 0.007(4) 0.000(4) 0.030(4)
C22 0.085(6) 0.070(5) 0.058(4) -0.008(4) -0.008(4) 0.027(4)
C23 0.070(5) 0.054(4) 0.068(5) -0.011(3) -0.011(4) 0.022(3)
C24 0.050(4) 0.045(3) 0.053(3) -0.008(3) -0.006(3) 0.018(3)
C25 0.047(3) 0.037(3) 0.063(4) 0.002(3) -0.005(3) 0.016(3)
C26 0.044(3) 0.035(3) 0.074(4) 0.020(3) -0.004(3) 0.008(2)
C27 0.042(3) 0.027(2) 0.058(3) 0.010(2) -0.001(2) 0.011(2)
C28 0.035(3) 0.034(2) 0.041(3) 0.014(2) 0.008(2) 0.017(2)
C29 0.051(3) 0.052(3) 0.066(4) 0.034(3) 0.024(3) 0.033(3)
C30 0.061(4) 0.069(4) 0.073(4) 0.047(3) 0.031(3) 0.038(3)
C31 0.060(4) 0.059(3) 0.074(4) 0.044(3) 0.021(3) 0.034(3)
C32 0.055(4) 0.041(3) 0.062(3) 0.023(3) 0.013(3) 0.028(3)
C33 0.042(3) 0.034(2) 0.049(3) 0.018(2) 0.009(2) 0.022(2)
C34 0.041(3) 0.038(3) 0.050(3) 0.018(2) 0.012(2) 0.027(2)
C35 0.043(3) 0.038(2) 0.051(3) 0.020(2) 0.021(2) 0.029(2)
C36 0.037(3) 0.039(2) 0.043(3) 0.015(2) 0.012(2) 0.025(2)
C37 0.029(3) 0.038(2) 0.051(3) 0.011(2) 0.010(2) 0.018(2)
C38 0.031(3) 0.044(3) 0.095(5) 0.004(3) 0.003(3) 0.019(2)
C39 0.050(4) 0.062(4) 0.085(5) 0.008(3) 0.012(3) 0.040(3)
C40 0.029(3) 0.066(4) 0.060(3) 0.018(3) 0.011(2) 0.025(3)
C41 0.033(3) 0.050(3) 0.078(4) 0.021(3) 0.013(3) 0.013(3)
C42 0.043(3) 0.041(3) 0.080(4) 0.026(3) 0.018(3) 0.023(2)
C43 0.034(3) 0.038(3) 0.047(3) 0.012(2) 0.006(2) 0.022(2)
C44 0.033(3) 0.035(3) 0.087(4) 0.023(3) 0.013(3) 0.015(2)
C45 0.042(3) 0.043(3) 0.064(3) 0.020(3) 0.014(3) 0.022(2)
C46 0.042(3) 0.046(3) 0.072(4) 0.026(3) 0.015(3) 0.022(3)
C47 0.038(3) 0.047(3) 0.097(5) 0.026(3) 0.007(3) 0.016(3)
C48 0.051(5) 0.032(3) 0.258(14) 0.008(5) -0.033(6) 0.017(3)
C49 0.045(4) 0.035(3) 0.235(12) 0.002(5) -0.026(6) 0.020(3)
C50 0.037(3) 0.034(3) 0.056(3) 0.018(2) 0.016(2) 0.019(2)
C51 0.053(3) 0.041(3) 0.045(3) 0.015(2) 0.013(2) 0.028(2)
C52 0.055(3) 0.038(3) 0.041(3) 0.006(2) 0.011(2) 0.026(2)
C53 0.067(4) 0.041(3) 0.038(3) 0.013(2) 0.017(2) 0.038(3)
C54 0.058(4) 0.049(3) 0.042(3) 0.014(2) 0.016(2) 0.035(3)
C55 0.047(3) 0.038(2) 0.036(2) 0.010(2) 0.009(2) 0.026(2)
C56 0.051(3) 0.037(2) 0.033(2) 0.0088(19) 0.008(2) 0.028(2)
C57 0.045(3) 0.036(3) 0.039(3) 0.011(2) 0.009(2) 0.025(2)
C58 0.040(3) 0.037(2) 0.035(2) 0.007(2) -0.001(2) 0.022(2)
C59 0.045(3) 0.040(3) 0.078(4) 0.024(3) -0.009(3) 0.014(3)
C60 0.042(3) 0.042(3) 0.079(4) 0.023(3) -0.012(3) 0.011(3)
C61 0.038(3) 0.042(3) 0.049(3) 0.010(2) -0.006(2) 0.020(2)
C62 0.050(3) 0.055(3) 0.063(4) 0.028(3) 0.005(3) 0.032(3)
C63 0.037(3) 0.038(3) 0.056(3) 0.015(2) 0.003(2) 0.018(2)
C64 0.046(3) 0.035(2) 0.032(2) 0.0058(19) 0.000(2) 0.024(2)
C65 0.149(11) 0.166(11) 0.155(10) 0.067(9) 0.046(9) 0.098(9)
C66 0.149(11) 0.166(11) 0.155(10) 0.067(9) 0.046(9) 0.098(9)
C67 0.149(11) 0.166(11) 0.155(10) 0.067(9) 0.046(9) 0.098(9)
C68 0.149(11) 0.166(11) 0.155(10) 0.067(9) 0.046(9) 0.098(9)
C69 0.149(11) 0.166(11) 0.155(10) 0.067(9) 0.046(9) 0.098(9)
C69A 0.149(11) 0.166(11) 0.155(10) 0.067(9) 0.046(9) 0.098(9)
C70 0.149(11) 0.166(11) 0.155(10) 0.067(9) 0.046(9) 0.098(9)
C72 0.052(8) 0.087(9) 0.037(6) 0.022(6) 0.012(5) 0.023(7)
C73 0.053(8) 0.074(8) 0.043(6) 0.025(6) 0.004(5) 0.006(7)
C74 0.056(8) 0.090(10) 0.060(8) 0.025(7) 0.018(6) 0.038(8)
C75 0.052(8) 0.097(11) 0.060(8) 0.014(7) 0.015(6) 0.040(8)
C76 0.059(8) 0.069(8) 0.062(8) 0.017(6) 0.019(6) 0.031(7)
C77 0.048(8) 0.098(11) 0.059(8) 0.029(7) 0.016(6) 0.037(8)
C78 0.087(11) 0.080(10) 0.072(9) 0.032(8) 0.032(8) 0.040(9)
C79 0.111(15) 0.086(10) 0.057(8) 0.018(8) 0.012(9) 0.055(10)
C80 0.074(11) 0.098(11) 0.068(9) 0.009(9) 0.008(8) 0.058(10)
C81 0.076(10) 0.086(10) 0.063(9) 0.011(8) 0.018(8) 0.048(9)
C82 0.079(6) 0.181(11) 0.071(6) 0.012(6) 0.033(5) 0.063(7)
C83 0.082(12) 0.124(14) 0.075(10) 0.029(10) 0.026(9) 0.067(11)
C84 0.14(2) 0.131(18) 0.109(15) 0.054(14) 0.048(14) 0.086(16)
N1 0.048(3) 0.037(2) 0.044(2) 0.0168(18) 0.0078(19) 0.025(2)
N2 0.039(2) 0.035(2) 0.041(2) 0.0151(17) 0.0103(18) 0.0225(18)
N3 0.032(2) 0.0300(19) 0.044(2) 0.0130(16) 0.0098(17) 0.0177(17)
N4 0.035(2) 0.032(2) 0.056(3) 0.0070(19) -0.003(2) 0.0141(18)
N5 0.036(3) 0.086(4) 0.055(3) 0.022(3) 0.013(2) 0.030(3)
N6 0.034(3) 0.058(3) 0.101(4) 0.029(3) 0.008(3) 0.009(3)
N7 0.078(4) 0.049(3) 0.064(3) 0.016(2) 0.035(3) 0.042(3)
N8 0.043(3) 0.046(3) 0.063(3) 0.013(2) -0.008(2) 0.021(2)
O1 0.0305(17) 0.0286(15) 0.0320(16) 0.0077(12) 0.0029(13) 0.0157(13)
O2 0.0302(17) 0.0339(16) 0.0354(16) 0.0101(13) 0.0055(13) 0.0186(14)
O3 0.046(2) 0.0310(16) 0.0466(19) 0.0163(14) 0.0153(16) 0.0200(15)
O4 0.044(2) 0.0347(17) 0.0417(18) 0.0152(14) 0.0167(15) 0.0214(15)
O5 0.0389(19) 0.0322(16) 0.0379(17) 0.0118(13) 0.0069(14) 0.0219(15)
O6 0.0320(17) 0.0334(16) 0.0365(17) 0.0109(13) 0.0091(13) 0.0200(14)
O7 0.037(2) 0.0324(17) 0.063(2) 0.0170(16) 0.0142(16) 0.0177(15)
O8 0.0352(19) 0.0320(17) 0.054(2) 0.0148(15) 0.0133(15) 0.0178(15)
O9 0.0340(19) 0.0309(17) 0.055(2) 0.0129(15) 0.0064(15) 0.0177(15)
O10 0.0335(19) 0.0364(18) 0.068(2) 0.0196(16) 0.0138(17) 0.0215(15)
O11 0.0355(19) 0.0352(17) 0.0380(17) 0.0094(14) 0.0048(14) 0.0186(15)
O12 0.043(2) 0.0337(17) 0.053(2) 0.0125(16) -0.0090(17) 0.0154(16)
O13 0.041(2) 0.0356(17) 0.0470(19) 0.0191(14) 0.0124(15) 0.0245(15)
O14 0.0292(17) 0.0318(15) 0.0371(17) 0.0093(13) 0.0056(13) 0.0185(13)
O15 0.058(3) 0.041(2) 0.046(2) 0.0016(16) -0.0081(18) 0.0198(18)
O16 0.0349(18) 0.0281(15) 0.0477(19) 0.0097(14) 0.0086(15) 0.0183(14)
O17 0.047(2) 0.0345(17) 0.0396(18) 0.0115(14) 0.0140(15) 0.0227(16)
O18 0.048(2) 0.0354(18) 0.053(2) 0.0056(16) 0.0176(18) 0.0209(17)
O19 0.048(3) 0.096(3) 0.071(3) 0.017(3) 0.013(2) 0.049(3)
O20 0.035(3) 0.101(4) 0.104(4) 0.048(3) 0.017(2) 0.024(3)
O21 0.047(3) 0.062(3) 0.144(5) 0.016(3) -0.013(3) 0.013(2)
O22 0.045(3) 0.074(3) 0.132(5) 0.055(3) 0.008(3) 0.027(2)
O23 0.084(4) 0.067(3) 0.086(3) 0.019(2) 0.040(3) 0.050(3)
O24 0.101(4) 0.053(3) 0.105(4) -0.008(3) 0.043(3) 0.036(3)
O25 0.059(3) 0.105(4) 0.108(4) 0.067(3) 0.007(3) 0.042(3)
O26 0.043(3) 0.045(2) 0.105(4) 0.021(2) -0.014(2) 0.012(2)
O27 0.129(6) 0.122(5) 0.098(5) 0.044(4) 0.014(4) 0.037(5)
Fe1 0.0379(4) 0.0295(3) 0.0407(4) 0.0140(3) 0.0106(3) 0.0186(3)
Fe2 0.0290(4) 0.0272(3) 0.0327(3) 0.0079(2) 0.0048(3) 0.0158(3)
Fe3 0.0326(4) 0.0282(3) 0.0338(3) 0.0090(3) 0.0079(3) 0.0167(3)
Fe4 0.0300(4) 0.0281(3) 0.0349(3) 0.0105(3) 0.0074(3) 0.0171(3)
Fe5 0.0313(4) 0.0285(3) 0.0389(4) 0.0048(3) 0.0028(3) 0.0149(3)

loop_
_atom_type_symbol
_atom_type_description
_atom_type_scat_dispersion_real
_atom_type_scat_dispersion_imag
_atom_type_scat_source
C C 0.0033 0.0016 'International Tables Vol C Tables 4.2.6.8 and 6.1.1.4'
H H 0.0000 0.0000 'International Tables Vol C Tables 4.2.6.8 and 6.1.1.4'
N N 0.0061 0.0033 'International Tables Vol C Tables 4.2.6.8 and 6.1.1.4'
O O 0.0106 0.0060 'International Tables Vol C Tables 4.2.6.8 and 6.1.1.4'
Fe Fe 0.3463 0.8444 'International Tables Vol C Tables 4.2.6.8 and 6.1.1.4'

loop_
_geom_angle_atom_site_label_1
_geom_angle_atom_site_label_2
_geom_angle_atom_site_label_3
_geom_angle
_geom_angle_site_symmetry_1
_geom_angle_site_symmetry_3
_geom_angle_publ_flag
O5 C1 C2 118.6(5) . . ?
O5 C1 C6 122.5(4) . . ?
C2 C1 C6 118.9(5) . . ?
C3 C2 C1 120.4(5) . . ?
C3 C2 H2A 119.8 . . ?
C1 C2 H2A 119.8 . . ?
C2 C3 C4 121.7(6) . . ?
C2 C3 H3A 119.2 . . ?
C4 C3 H3A 119.2 . . ?
C5 C4 C3 118.5(5) . . ?
C5 C4 H4A 120.7 . . ?
C3 C4 H4A 120.7 . . ?
C4 C5 C6 121.1(6) . . ?
C4 C5 H5A 119.4 . . ?
C6 C5 H5A 119.4 . . ?
C1 C6 C5 119.4(5) . . ?
C1 C6 C7 124.2(4) . . ?
C5 C6 C7 116.4(5) . . ?
N2 C7 C6 124.3(5) . . ?
N2 C7 H7A 117.8 . . ?
C6 C7 H7A 117.8 . . ?
N2 C8 C9 106.5(4) . . ?
N2 C8 H8A 110.4 . . ?
C9 C8 H8A 110.4 . . ?
N2 C8 H8B 110.4 . . ?
C9 C8 H8B 110.4 . . ?
H8A C8 H8B 108.6 . . ?
O6 C9 C8 108.5(4) . . ?
O6 C9 H9B 110.0 . . ?
C8 C9 H9B 110.0 . . ?
O6 C9 H9A 110.0 . . ?
C8 C9 H9A 110.0 . . ?
H9B C9 H9A 108.4 . . ?
O3 C10 C11 119.3(5) . . ?
O3 C10 C15 122.5(4) . . ?
C11 C10 C15 118.2(4) . . ?
C12 C11 C10 121.2(6) . . ?
C12 C11 H11A 119.4 . . ?
C10 C11 H11A 119.4 . . ?
C11 C12 C13 121.0(6) . . ?
C11 C12 H12A 119.5 . . ?
C13 C12 H12A 119.5 . . ?
C14 C13 C12 118.7(5) . . ?
C14 C13 H13A 120.6 . . ?
C12 C13 H13A 120.6 . . ?
C13 C14 C15 121.8(6) . . ?
C13 C14 H14A 119.1 . . ?
C15 C14 H14A 119.1 . . ?
C10 C15 C14 119.1(5) . . ?
C10 C15 C16 123.3(4) . . ?
C14 C15 C16 117.6(5) . . ?
N1 C16 C15 125.8(5) . . ?
N1 C16 H16A 117.1 . . ?
C15 C16 H16A 117.1 . . ?
N1 C17 C18 106.8(4) . . ?
N1 C17 H17A 110.4 . . ?
C18 C17 H17A 110.4 . . ?
N1 C17 H17B 110.4 . . ?
C18 C17 H17B 110.4 . . ?
H17A C17 H17B 108.6 . . ?
O4 C18 C17 105.7(5) . . ?
O4 C18 H18B 110.6 . . ?
C17 C18 H18B 110.6 . . ?
O4 C18 H18A 110.6 . . ?
C17 C18 H18A 110.6 . . ?
H18B C18 H18A 108.7 . . ?
O15 C19 C20 119.6(6) . . ?
O15 C19 C24 122.1(6) . . ?
C20 C19 C24 118.3(5) . . ?
C21 C20 C19 122.0(7) . . ?
C21 C20 H20A 119.0 . . ?
C19 C20 H20A 119.0 . . ?
C20 C21 C22 120.5(8) . . ?
C20 C21 H21A 119.8 . . ?
C22 C21 H21A 119.8 . . ?
C23 C22 C21 118.0(6) . . ?
C23 C22 H22A 121.0 . . ?
C21 C22 H22A 121.0 . . ?
C22 C23 C24 123.4(7) . . ?
C22 C23 H23A 118.3 . . ?
C24 C23 H23A 118.3 . . ?
C25 C24 C23 118.0(6) . . ?
C25 C24 C19 124.2(5) . . ?
C23 C24 C19 117.8(7) . . ?
N4 C25 C24 123.9(5) . . ?
N4 C25 H25A 118.1 . . ?
C24 C25 H25A 118.1 . . ?
N4 C26 C27 107.8(5) . . ?
N4 C26 H26A 110.2 . . ?
C27 C26 H26A 110.2 . . ?
N4 C26 H26B 110.2 . . ?
C27 C26 H26B 110.2 . . ?
H26A C26 H26B 108.5 . . ?
O16 C27 C26 108.7(4) . . ?
O16 C27 H27B 110.0 . . ?
C26 C27 H27B 110.0 . . ?
O16 C27 H27A 110.0 . . ?
C26 C27 H27A 110.0 . . ?
H27B C27 H27A 108.3 . . ?
O13 C28 C29 119.0(5) . . ?
O13 C28 C33 123.3(5) . . ?
C29 C28 C33 117.7(5) . . ?
C30 C29 C28 121.5(5) . . ?
C30 C29 H29A 119.2 . . ?
C28 C29 H29A 119.2 . . ?
C29 C30 C31 121.2(6) . . ?
C29 C30 H30A 119.4 . . ?
C31 C30 H30A 119.4 . . ?
C32 C31 C30 118.5(5) . . ?
C32 C31 H31A 120.7 . . ?
C30 C31 H31A 120.7 . . ?
C31 C32 C33 121.9(6) . . ?
C31 C32 H32A 119.0 . . ?
C33 C32 H32A 119.0 . . ?
C32 C33 C28 119.1(5) . . ?
C32 C33 C34 118.4(5) . . ?
C28 C33 C34 122.4(4) . . ?
N3 C34 C33 125.8(5) . . ?
N3 C34 H34A 117.1 . . ?
C33 C34 H34A 117.1 . . ?
N3 C35 C36 107.4(4) . . ?
N3 C35 H35A 110.2 . . ?
C36 C35 H35A 110.2 . . ?
N3 C35 H35B 110.2 . . ?
C36 C35 H35B 110.2 . . ?
H35A C35 H35B 108.5 . . ?
O14 C36 C35 107.7(4) . . ?
O14 C36 H36B 110.2 . . ?
C35 C36 H36B 110.2 . . ?
O14 C36 H36A 110.2 . . ?
C35 C36 H36A 110.2 . . ?
H36B C36 H36A 108.5 . . ?
C38 C37 C42 120.1(5) . . ?
C38 C37 C43 120.6(5) . . ?
C42 C37 C43 119.2(5) . . ?
C37 C38 C39 120.7(6) . . ?
C37 C38 H38A 119.7 . . ?
C39 C38 H38A 119.7 . . ?
C38 C39 C40 117.3(6) . . ?
C38 C39 H39A 121.4 . . ?
C40 C39 H39A 121.4 . . ?
C41 C40 C39 123.3(5) . . ?
C41 C40 N5 119.1(6) . . ?
C39 C40 N5 117.5(6) . . ?
C40 C41 C42 118.9(5) . . ?
C40 C41 H41A 120.6 . . ?
C42 C41 H41A 120.6 . . ?
C41 C42 C37 119.7(5) . . ?
C41 C42 H42A 120.2 . . ?
C37 C42 H42A 120.2 . . ?
O10 C43 O9 126.2(5) . . ?
O10 C43 C37 117.7(4) . . ?
O9 C43 C37 116.1(4) . . ?
C49 C44 C45 118.9(6) . . ?
C49 C44 C50 121.2(5) . . ?
C45 C44 C50 119.8(5) . . ?
C44 C45 C46 120.5(5) . . ?
C44 C45 H45A 119.8 . . ?
C46 C45 H45A 119.8 . . ?
C47 C46 C45 118.9(6) . . ?
C47 C46 H46A 120.6 . . ?
C45 C46 H46A 120.6 . . ?
C46 C47 C48 121.3(6) . . ?
C46 C47 N6 119.5(6) . . ?
C48 C47 N6 119.1(6) . . ?
C49 C48 C47 118.9(7) . . ?
C49 C48 H48A 120.6 . . ?
C47 C48 H48A 120.6 . . ?
C48 C49 C44 121.5(7) . . ?
C48 C49 H49A 119.3 . . ?
C44 C49 H49A 119.3 . . ?
O8 C50 O7 125.8(5) . . ?
O8 C50 C44 116.3(4) . . ?
O7 C50 C44 117.9(4) . . ?
C52 C51 C56 120.4(6) . . ?
C52 C51 H51A 119.8 . . ?
C56 C51 H51A 119.8 . . ?
C53 C52 C51 118.1(5) . . ?
C53 C52 H52A 121.0 . . ?
C51 C52 H52A 121.0 . . ?
C52 C53 C54 124.0(5) . . ?
C52 C53 N7 118.5(5) . . ?
C54 C53 N7 117.5(6) . . ?
C53 C54 C55 117.2(6) . . ?
C53 C54 H54A 121.4 . . ?
C55 C54 H54A 121.4 . . ?
C54 C55 C56 120.5(5) . . ?
C54 C55 H55A 119.7 . . ?
C56 C55 H55A 119.7 . . ?
C55 C56 C51 119.7(5) . . ?
C55 C56 C57 120.6(4) . . ?
C51 C56 C57 119.7(5) . . ?
O18 C57 O17 125.8(5) . . ?
O18 C57 C56 117.6(4) . . ?
O17 C57 C56 116.6(5) . . ?
C63 C58 C59 119.1(5) . . ?
C63 C58 C64 121.7(5) . . ?
C59 C58 C64 119.2(5) . . ?
C60 C59 C58 121.4(5) . . ?
C60 C59 H59A 119.3 . . ?
C58 C59 H59A 119.3 . . ?
C59 C60 C61 117.5(5) . . ?
C59 C60 H60A 121.3 . . ?
C61 C60 H60A 121.3 . . ?
C62 C61 C60 123.3(5) . . ?
C62 C61 N8 118.5(5) . . ?
C60 C61 N8 118.2(5) . . ?
C61 C62 C63 117.9(5) . . ?
C61 C62 H62A 121.0 . . ?
C63 C62 H62A 121.0 . . ?
C58 C63 C62 120.7(5) . . ?
C58 C63 H63A 119.7 . . ?
C62 C63 H63A 119.7 . . ?
O12 C64 O11 126.5(5) . . ?
O12 C64 C58 118.0(5) . . ?
O11 C64 C58 115.5(4) . . ?
C66 C65 H65A 109.5 . . ?
C66 C65 H65B 109.5 . . ?
H65A C65 H65B 109.5 . . ?
C66 C65 H65C 109.5 . . ?
H65A C65 H65C 109.5 . . ?
H65B C65 H65C 109.5 . . ?
C67 C66 C65 142(3) . . ?
C67 C66 H66A 101.4 . . ?
C65 C66 H66A 101.4 . . ?
C67 C66 H66B 101.4 . . ?
C65 C66 H66B 101.4 . . ?
H66A C66 H66B 104.6 . . ?
C66 C67 C68 108(3) . . ?
C66 C67 H67A 110.1 . . ?
C68 C67 H67A 110.1 . . ?
C66 C67 H67B 110.1 . . ?
C68 C67 H67B 110.1 . . ?
H67A C67 H67B 108.4 . . ?
C67 C68 C69 141(3) . . ?
C67 C68 C69A 102(2) . . ?
C69 C68 C69A 54(3) . . ?
C67 C68 H68A 101.9 . . ?
C69 C68 H68A 101.9 . . ?
C69A C68 H68A 77.1 . . ?
C67 C68 H68B 101.9 . . ?
C69 C68 H68B 101.9 . . ?
C69A C68 H68B 155.2 . . ?
H68A C68 H68B 104.7 . . ?
C67 C68 H68C 114.1 . . ?
C69 C68 H68C 104.9 . . ?
C69A C68 H68C 114.5 . . ?
H68A C68 H68C 44.1 . . ?
H68B C68 H68C 61.0 . . ?
C67 C68 H68D 110.1 . . ?
C69 C68 H68D 59.4 . . ?
C69A C68 H68D 106.5 . . ?
H68A C68 H68D 145.9 . . ?
H68B C68 H68D 58.0 . . ?
H68C C68 H68D 109.3 . . ?
C70 C69 C68 124(3) . . ?
C70 C69 H68D 162.3 . . ?
C68 C69 H68D 40.9 . . ?
C70 C69 H69A 106.3 . . ?
C68 C69 H69A 106.3 . . ?
H68D C69 H69A 76.2 . . ?
C70 C69 H69B 106.3 . . ?
C68 C69 H69B 106.3 . . ?
H68D C69 H69B 89.3 . . ?
H69A C69 H69B 106.4 . . ?
C70 C69 H70D 39.1 . . ?
C68 C69 H70D 160.6 . . ?
H68D C69 H70D 152.3 . . ?
H69A C69 H70D 77.3 . . ?
H69B C69 H70D 90.4 . . ?
C70 C69A C68 120(3) . . ?
C70 C69A H69C 107.3 . . ?
C68 C69A H69C 107.3 . . ?
C70 C69A H69D 107.3 . . ?
C68 C69A H69D 107.3 . . ?
H69C C69A H69D 106.9 . . ?
C69 C70 C69A 56(3) . . ?
C69 C70 H70A 109.5 . . ?
C69A C70 H70A 158.4 . . ?
C69 C70 H70B 109.5 . . ?
C69A C70 H70B 67.3 . . ?
H70A C70 H70B 109.5 . . ?
C69 C70 H70C 109.5 . . ?
C69A C70 H70C 91.2 . . ?
H70A C70 H70C 109.5 . . ?
H70B C70 H70C 109.5 . . ?
C69 C70 H70D 69.7 . . ?
C69A C70 H70D 116.1 . . ?
H70A C70 H70D 43.1 . . ?
H70B C70 H70D 108.4 . . ?
H70C C70 H70D 139.6 . . ?
C69 C70 H70E 149.7 . . ?
C69A C70 H70E 103.2 . . ?
H70A C70 H70E 83.3 . . ?
H70B C70 H70E 40.7 . . ?
H70C C70 H70E 90.6 . . ?
H70D C70 H70E 109.5 . . ?
C69 C70 H70F 98.7 . . ?
C69A C70 H70F 108.8 . . ?
H70A C70 H70F 87.8 . . ?
H70B C70 H70F 138.7 . . ?
H70C C70 H70F 30.3 . . ?
H70D C70 H70F 109.5 . . ?
H70E C70 H70F 109.5 . . ?
C77 C72 C73 114.9(14) . . ?
C77 C72 C78 121.2(13) . . ?
C73 C72 C78 123.9(14) . . ?
C74 C73 C72 122.7(14) . . ?
C74 C73 H73A 118.6 . . ?
C72 C73 H73A 118.6 . . ?
C73 C74 C75 120.4(14) . . ?
C73 C74 H74A 119.8 . . ?
C75 C74 H74A 119.8 . . ?
C76 C75 C74 119.6(15) . . ?
C76 C75 H75A 120.2 . . ?
C74 C75 H75A 120.2 . . ?
C75 C76 C77 119.5(14) . . ?
C75 C76 H76A 120.3 . . ?
C77 C76 H76A 120.3 . . ?
C76 C77 C72 122.9(14) . . ?
C76 C77 H77A 118.6 . . ?
C72 C77 H77A 118.6 . . ?
C72 C78 H78C 109.5 . . ?
C72 C78 H78B 109.5 . . ?
H78C C78 H78B 109.5 . . ?
C72 C78 H78A 109.5 . . ?
H78C C78 H78A 109.5 . . ?
H78B C78 H78A 109.5 . . ?
C80 C79 C83 118.9(18) . . ?
C80 C79 C84 122.5(17) . . ?
C83 C79 C84 118.5(19) . . ?
C81 C80 C79 121.2(16) . . ?
C81 C80 H80A 119.4 . . ?
C79 C80 H80A 119.4 . . ?
C82 C81 C80 114.1(17) . . ?
C82 C81 C83 33.8(10) . 2_465 ?
C80 C81 C83 147.5(15) . 2_465 ?
C82 C81 H81A 122.9 . . ?
C80 C81 H81A 122.9 . . ?
C83 C81 H81A 89.4 2_465 . ?
C81 C82 C82 131.0(17) . 2_465 ?
C81 C82 H82 114.5 . . ?
C82 C82 H82 114.5 2_465 . ?
C82 C83 C79 118.8(19) 2_465 . ?
C82 C83 H83A 120.6 2_465 . ?
C79 C83 H83A 120.6 . . ?
C79 C84 H84A 109.5 . . ?
C79 C84 H84C 109.5 . . ?
H84A C84 H84C 109.5 . . ?
C79 C84 H84B 109.5 . . ?
H84A C84 H84B 109.5 . . ?
H84C C84 H84B 109.5 . . ?
C16 N1 C17 119.8(5) . . ?
C16 N1 Fe1 125.8(4) . . ?
C17 N1 Fe1 114.1(3) . . ?
C7 N2 C8 120.8(4) . . ?
C7 N2 Fe2 127.3(3) . . ?
C8 N2 Fe2 111.6(3) . . ?
C34 N3 C35 120.7(4) . . ?
C34 N3 Fe4 127.7(4) . . ?
C35 N3 Fe4 111.6(3) . . ?
C25 N4 C26 119.6(5) . . ?
C25 N4 Fe5 127.6(4) . . ?
C26 N4 Fe5 112.2(3) . . ?
O20 N5 O19 124.1(6) . . ?
O20 N5 C40 117.9(6) . . ?
O19 N5 C40 118.0(5) . . ?
O22 N6 O21 123.8(6) . . ?
O22 N6 C47 118.1(5) . . ?
O21 N6 C47 118.1(6) . . ?
O24 N7 O23 123.6(5) . . ?
O24 N7 C53 118.1(6) . . ?
O23 N7 C53 118.2(5) . . ?
O25 N8 O26 123.5(5) . . ?
O25 N8 C61 118.2(5) . . ?
O26 N8 C61 118.3(5) . . ?
Fe1 O1 Fe2 104.46(14) . . ?
Fe1 O1 Fe3 96.86(13) . . ?
Fe2 O1 Fe3 92.73(12) . . ?
Fe1 O1 H1 120.8 . . ?
Fe2 O1 H1 125.3 . . ?
Fe3 O1 H1 109.3 . . ?
Fe5 O2 Fe2 125.94(18) . . ?
Fe5 O2 Fe3 124.72(17) . . ?
Fe2 O2 Fe3 101.88(14) . . ?
C10 O3 Fe1 134.8(3) . . ?
C18 O4 Fe3 127.3(3) . . ?
C18 O4 Fe1 115.2(3) . . ?
Fe3 O4 Fe1 101.18(15) . . ?
C1 O5 Fe2 125.4(3) . . ?
C1 O5 Fe1 120.8(3) . . ?
Fe2 O5 Fe1 101.29(13) . . ?
C9 O6 Fe2 112.9(3) . . ?
C9 O6 Fe4 119.8(3) . . ?
Fe2 O6 Fe4 126.16(17) . . ?
C50 O7 Fe1 126.1(3) . . ?
C50 O8 Fe3 128.5(3) . . ?
C43 O9 Fe2 126.1(3) . . ?
C43 O10 Fe5 130.7(4) . . ?
C64 O11 Fe4 134.4(3) . . ?
C28 O13 Fe4 135.3(3) . . ?
C36 O14 Fe3 120.4(3) . . ?
C36 O14 Fe4 113.2(3) . . ?
Fe3 O14 Fe4 126.35(16) . . ?
C19 O15 Fe5 131.5(4) . . ?
C27 O16 Fe5 115.8(3) . . ?
C27 O16 Fe4 119.7(3) . . ?
Fe5 O16 Fe4 123.57(16) . . ?
C57 O17 Fe3 126.6(3) . . ?
C57 O18 Fe5 135.2(3) . . ?
O3 Fe1 O4 164.28(15) . . ?
O3 Fe1 O1 114.98(14) . . ?
O4 Fe1 O1 80.49(13) . . ?
O3 Fe1 O7 93.38(15) . . ?
O4 Fe1 O7 90.85(14) . . ?
O1 Fe1 O7 84.49(14) . . ?
O3 Fe1 O5 91.21(14) . . ?
O4 Fe1 O5 89.95(13) . . ?
O1 Fe1 O5 75.97(12) . . ?
O7 Fe1 O5 160.04(14) . . ?
O3 Fe1 N1 87.06(15) . . ?
O4 Fe1 N1 77.43(15) . . ?
O1 Fe1 N1 157.92(14) . . ?
O7 Fe1 N1 96.08(17) . . ?
O5 Fe1 N1 103.55(15) . . ?
O2 Fe2 O6 90.00(13) . . ?
O2 Fe2 O9 95.95(14) . . ?
O6 Fe2 O9 98.70(14) . . ?
O2 Fe2 O1 83.70(13) . . ?
O6 Fe2 O1 93.90(13) . . ?
O9 Fe2 O1 167.39(13) . . ?
O2 Fe2 O5 104.23(13) . . ?
O6 Fe2 O5 161.84(12) . . ?
O9 Fe2 O5 91.10(13) . . ?
O1 Fe2 O5 76.84(13) . . ?
O2 Fe2 N2 169.91(14) . . ?
O6 Fe2 N2 80.25(14) . . ?
O9 Fe2 N2 88.10(15) . . ?
O1 Fe2 N2 94.36(14) . . ?
O5 Fe2 N2 84.87(14) . . ?
O2 Fe3 O14 91.82(14) . . ?
O2 Fe3 O4 90.63(14) . . ?
O14 Fe3 O4 169.25(13) . . ?
O2 Fe3 O17 99.88(14) . . ?
O14 Fe3 O17 96.21(13) . . ?
O4 Fe3 O17 93.67(14) . . ?
O2 Fe3 O8 167.17(13) . . ?
O14 Fe3 O8 88.73(14) . . ?
O4 Fe3 O8 86.57(14) . . ?
O17 Fe3 O8 92.80(15) . . ?
O2 Fe3 O1 81.68(13) . . ?
O14 Fe3 O1 90.97(12) . . ?
O4 Fe3 O1 79.04(13) . . ?
O17 Fe3 O1 172.59(13) . . ?
O8 Fe3 O1 85.50(13) . . ?
O13 Fe4 O6 95.36(14) . . ?
O13 Fe4 O16 93.29(14) . . ?
O6 Fe4 O16 90.81(13) . . ?
O13 Fe4 O14 163.60(13) . . ?
O6 Fe4 O14 100.48(13) . . ?
O16 Fe4 O14 90.73(13) . . ?
O13 Fe4 O11 89.03(14) . . ?
O6 Fe4 O11 91.59(13) . . ?
O16 Fe4 O11 176.50(14) . . ?
O14 Fe4 O11 86.32(13) . . ?
O13 Fe4 N3 85.40(15) . . ?
O6 Fe4 N3 178.23(14) . . ?
O16 Fe4 N3 90.74(14) . . ?
O14 Fe4 N3 78.65(14) . . ?
O11 Fe4 N3 86.83(14) . . ?
O2 Fe5 O15 100.13(15) . . ?
O2 Fe5 O16 95.55(13) . . ?
O15 Fe5 O16 164.08(14) . . ?
O2 Fe5 O10 93.83(14) . . ?
O15 Fe5 O10 90.10(18) . . ?
O16 Fe5 O10 91.63(15) . . ?
O2 Fe5 O18 95.11(14) . . ?
O15 Fe5 O18 87.33(18) . . ?
O16 Fe5 O18 88.52(15) . . ?
O10 Fe5 O18 171.00(14) . . ?
O2 Fe5 N4 174.40(16) . . ?
O15 Fe5 N4 85.48(17) . . ?
O16 Fe5 N4 78.85(15) . . ?
O10 Fe5 N4 86.22(17) . . ?
O18 Fe5 N4 84.98(17) . . ?

loop_
_geom_bond_atom_site_label_1
_geom_bond_atom_site_label_2
_geom_bond_distance
_geom_bond_site_symmetry_2
_geom_bond_publ_flag
C1 O5 1.357(6) . ?
C1 C2 1.391(7) . ?
C1 C6 1.398(7) . ?
C2 C3 1.375(8) . ?
C2 H2A 0.9500 . ?
C3 C4 1.381(9) . ?
C3 H3A 0.9500 . ?
C4 C5 1.378(8) . ?
C4 H4A 0.9500 . ?
C5 C6 1.406(7) . ?
C5 H5A 0.9500 . ?
C6 C7 1.465(7) . ?
C7 N2 1.284(6) . ?
C7 H7A 0.9500 . ?
C8 N2 1.457(6) . ?
C8 C9 1.518(7) . ?
C8 H8A 0.9900 . ?
C8 H8B 0.9900 . ?
C9 O6 1.429(6) . ?
C9 H9B 0.9900 . ?
C9 H9A 0.9900 . ?
C10 O3 1.319(6) . ?
C10 C11 1.395(7) . ?
C10 C15 1.398(8) . ?
C11 C12 1.375(7) . ?
C11 H11A 0.9500 . ?
C12 C13 1.378(9) . ?
C12 H12A 0.9500 . ?
C13 C14 1.366(9) . ?
C13 H13A 0.9500 . ?
C14 C15 1.409(7) . ?
C14 H14A 0.9500 . ?
C15 C16 1.431(8) . ?
C16 N1 1.275(7) . ?
C16 H16A 0.9500 . ?
C17 N1 1.480(7) . ?
C17 C18 1.523(8) . ?
C17 H17A 0.9900 . ?
C17 H17B 0.9900 . ?
C18 O4 1.436(7) . ?
C18 H18B 0.9900 . ?
C18 H18A 0.9900 . ?
C19 O15 1.327(6) . ?
C19 C20 1.392(9) . ?
C19 C24 1.425(9) . ?
C20 C21 1.373(9) . ?
C20 H20A 0.9500 . ?
C21 C22 1.417(11) . ?
C21 H21A 0.9500 . ?
C22 C23 1.347(11) . ?
C22 H22A 0.9500 . ?
C23 C24 1.421(8) . ?
C23 H23A 0.9500 . ?
C24 C25 1.421(9) . ?
C25 N4 1.290(7) . ?
C25 H25A 0.9500 . ?
C26 N4 1.448(8) . ?
C26 C27 1.503(8) . ?
C26 H26A 0.9900 . ?
C26 H26B 0.9900 . ?
C27 O16 1.426(6) . ?
C27 H27B 0.9900 . ?
C27 H27A 0.9900 . ?
C28 O13 1.317(6) . ?
C28 C29 1.399(8) . ?
C28 C33 1.418(7) . ?
C29 C30 1.362(8) . ?
C29 H29A 0.9500 . ?
C30 C31 1.393(9) . ?
C30 H30A 0.9500 . ?
C31 C32 1.366(9) . ?
C31 H31A 0.9500 . ?
C32 C33 1.403(7) . ?
C32 H32A 0.9500 . ?
C33 C34 1.437(8) . ?
C34 N3 1.275(6) . ?
C34 H34A 0.9500 . ?
C35 N3 1.463(7) . ?
C35 C36 1.506(7) . ?
C35 H35A 0.9900 . ?
C35 H35B 0.9900 . ?
C36 O14 1.437(6) . ?
C36 H36B 0.9900 . ?
C36 H36A 0.9900 . ?
C37 C38 1.384(8) . ?
C37 C42 1.388(7) . ?
C37 C43 1.494(7) . ?
C38 C39 1.384(8) . ?
C38 H38A 0.9500 . ?
C39 C40 1.389(9) . ?
C39 H39A 0.9500 . ?
C40 C41 1.352(9) . ?
C40 N5 1.473(7) . ?
C41 C42 1.388(8) . ?
C41 H41A 0.9500 . ?
C42 H42A 0.9500 . ?
C43 O10 1.245(6) . ?
C43 O9 1.270(6) . ?
C44 C49 1.366(9) . ?
C44 C45 1.376(8) . ?
C44 C50 1.502(8) . ?
C45 C46 1.379(8) . ?
C45 H45A 0.9500 . ?
C46 C47 1.360(8) . ?
C46 H46A 0.9500 . ?
C47 C48 1.373(10) . ?
C47 N6 1.485(8) . ?
C48 C49 1.357(10) . ?
C48 H48A 0.9500 . ?
C49 H49A 0.9500 . ?
C50 O8 1.263(6) . ?
C50 O7 1.272(6) . ?
C51 C52 1.376(8) . ?
C51 C56 1.390(7) . ?
C51 H51A 0.9500 . ?
C52 C53 1.354(8) . ?
C52 H52A 0.9500 . ?
C53 C54 1.380(8) . ?
C53 N7 1.483(7) . ?
C54 C55 1.384(7) . ?
C54 H54A 0.9500 . ?
C55 C56 1.384(8) . ?
C55 H55A 0.9500 . ?
C56 C57 1.494(7) . ?
C57 O18 1.243(7) . ?
C57 O17 1.275(6) . ?
C58 C63 1.382(7) . ?
C58 C59 1.383(8) . ?
C58 C64 1.508(7) . ?
C59 C60 1.376(8) . ?
C59 H59A 0.9500 . ?
C60 C61 1.377(8) . ?
C60 H60A 0.9500 . ?
C61 C62 1.365(8) . ?
C61 N8 1.490(7) . ?
C62 C63 1.388(7) . ?
C62 H62A 0.9500 . ?
C63 H63A 0.9500 . ?
C64 O12 1.235(6) . ?
C64 O11 1.281(6) . ?
C65 C66 1.388(17) . ?
C65 H65A 0.9800 . ?
C65 H65B 0.9800 . ?
C65 H65C 0.9800 . ?
C66 C67 1.377(18) . ?
C66 H66A 0.9900 . ?
C66 H66B 0.9900 . ?
C67 C68 1.434(18) . ?
C67 H67A 0.9900 . ?
C67 H67B 0.9900 . ?
C68 C69 1.49(2) . ?
C68 C69A 1.53(2) . ?
C68 H68A 0.9900 . ?
C68 H68B 0.9900 . ?
C68 H68C 0.9900 . ?
C68 H68D 0.9900 . ?
C69 C70 1.47(2) . ?
C69 H69A 0.9900 . ?
C69 H69B 0.9900 . ?
C69A C70 1.49(2) . ?
C69A H69C 0.9900 . ?
C69A H69D 0.9900 . ?
C70 H70A 0.9800 . ?
C70 H70B 0.9800 . ?
C70 H70C 0.9800 . ?
C70 H70D 0.9800 . ?
C70 H70E 0.9800 . ?
C70 H70F 0.9800 . ?
C72 C77 1.41(2) . ?
C72 C73 1.41(2) . ?
C72 C78 1.48(2) . ?
C73 C74 1.38(2) . ?
C73 H73A 0.9500 . ?
C74 C75 1.38(2) . ?
C74 H74A 0.9500 . ?
C75 C76 1.38(2) . ?
C75 H75A 0.9500 . ?
C76 C77 1.40(2) . ?
C76 H76A 0.9500 . ?
C77 H77A 0.9500 . ?
C78 H78C 0.9800 . ?
C78 H78B 0.9800 . ?
C78 H78A 0.9800 . ?
C79 C80 1.34(2) . ?
C79 C83 1.41(2) . ?
C79 C84 1.50(3) . ?
C80 C81 1.32(2) . ?
C80 H80A 0.9500 . ?
C81 C82 1.186(18) . ?
C81 H81A 0.9500 . ?
C82 C82 1.40(2) 2_465 ?
C82 H82 0.9500 . ?
C83 C82 1.23(2) 2_465 ?
C83 H83A 0.9500 . ?
C84 H84A 0.9800 . ?
C84 H84C 0.9800 . ?
C84 H84B 0.9800 . ?
N1 Fe1 2.111(4) . ?
N2 Fe2 2.103(4) . ?
N3 Fe4 2.142(4) . ?
N4 Fe5 2.112(4) . ?
N5 O20 1.218(7) . ?
N5 O19 1.228(7) . ?
N6 O22 1.207(7) . ?
N6 O21 1.209(7) . ?
N7 O24 1.204(7) . ?
N7 O23 1.219(7) . ?
N8 O25 1.214(7) . ?
N8 O26 1.221(7) . ?
O1 Fe1 2.023(3) . ?
O1 Fe2 2.031(3) . ?
O1 Fe3 2.098(3) . ?
O1 H1 0.7000 . ?
O2 Fe5 1.879(3) . ?
O2 Fe2 1.920(3) . ?
O2 Fe3 1.930(3) . ?
O3 Fe1 1.881(3) . ?
O4 Fe3 1.988(3) . ?
O4 Fe1 2.004(3) . ?
O5 Fe2 2.049(3) . ?
O5 Fe1 2.096(4) . ?
O6 Fe2 1.987(3) . ?
O6 Fe4 1.990(3) . ?
O7 Fe1 2.064(4) . ?
O8 Fe3 2.058(3) . ?
O9 Fe2 1.988(3) . ?
O10 Fe5 2.077(4) . ?
O11 Fe4 2.083(3) . ?
O13 Fe4 1.923(3) . ?
O14 Fe3 1.948(3) . ?
O14 Fe4 2.035(3) . ?
O15 Fe5 1.940(4) . ?
O16 Fe5 2.001(3) . ?
O16 Fe4 2.010(3) . ?
O17 Fe3 1.992(3) . ?
O18 Fe5 2.101(4) . ?

loop_
_geom_torsion_atom_site_label_1
_geom_torsion_atom_site_label_2
_geom_torsion_atom_site_label_3
_geom_torsion_atom_site_label_4
_geom_torsion
_geom_torsion_site_symmetry_1
_geom_torsion_site_symmetry_2
_geom_torsion_site_symmetry_3
_geom_torsion_site_symmetry_4
_geom_torsion_publ_flag
O5 C1 C2 C3 176.3(6) . . . . ?
C6 C1 C2 C3 -1.6(9) . . . . ?
C1 C2 C3 C4 -0.1(11) . . . . ?
C2 C3 C4 C5 0.4(11) . . . . ?
C3 C4 C5 C6 1.1(10) . . . . ?
O5 C1 C6 C5 -174.8(5) . . . . ?
C2 C1 C6 C5 3.1(8) . . . . ?
O5 C1 C6 C7 2.5(8) . . . . ?
C2 C1 C6 C7 -179.6(5) . . . . ?
C4 C5 C6 C1 -2.9(9) . . . . ?
C4 C5 C6 C7 179.6(6) . . . . ?
C1 C6 C7 N2 10.0(9) . . . . ?
C5 C6 C7 N2 -172.6(5) . . . . ?
N2 C8 C9 O6 -48.3(5) . . . . ?
O3 C10 C11 C12 -176.7(5) . . . . ?
C15 C10 C11 C12 2.3(8) . . . . ?
C10 C11 C12 C13 -0.9(9) . . . . ?
C11 C12 C13 C14 -1.2(10) . . . . ?
C12 C13 C14 C15 1.8(10) . . . . ?
O3 C10 C15 C14 177.3(5) . . . . ?
C11 C10 C15 C14 -1.7(8) . . . . ?
O3 C10 C15 C16 -4.9(8) . . . . ?
C11 C10 C15 C16 176.0(5) . . . . ?
C13 C14 C15 C10 -0.3(10) . . . . ?
C13 C14 C15 C16 -178.2(6) . . . . ?
C10 C15 C16 N1 -1.4(9) . . . . ?
C14 C15 C16 N1 176.4(6) . . . . ?
N1 C17 C18 O4 -45.2(6) . . . . ?
O15 C19 C20 C21 178.3(7) . . . . ?
C24 C19 C20 C21 -0.3(11) . . . . ?
C19 C20 C21 C22 2.1(13) . . . . ?
C20 C21 C22 C23 -3.4(14) . . . . ?
C21 C22 C23 C24 3.0(14) . . . . ?
C22 C23 C24 C25 -178.5(8) . . . . ?
C22 C23 C24 C19 -1.2(12) . . . . ?
O15 C19 C24 C25 -1.6(10) . . . . ?
C20 C19 C24 C25 176.9(7) . . . . ?
O15 C19 C24 C23 -178.8(7) . . . . ?
C20 C19 C24 C23 -0.2(10) . . . . ?
C23 C24 C25 N4 -175.6(7) . . . . ?
C19 C24 C25 N4 7.3(11) . . . . ?
N4 C26 C27 O16 -44.4(7) . . . . ?
O13 C28 C29 C30 -178.2(5) . . . . ?
C33 C28 C29 C30 1.4(8) . . . . ?
C28 C29 C30 C31 -1.6(10) . . . . ?
C29 C30 C31 C32 1.1(10) . . . . ?
C30 C31 C32 C33 -0.4(9) . . . . ?
C31 C32 C33 C28 0.1(8) . . . . ?
C31 C32 C33 C34 177.3(5) . . . . ?
O13 C28 C33 C32 178.9(5) . . . . ?
C29 C28 C33 C32 -0.6(7) . . . . ?
O13 C28 C33 C34 1.9(8) . . . . ?
C29 C28 C33 C34 -177.6(5) . . . . ?
C32 C33 C34 N3 -176.5(5) . . . . ?
C28 C33 C34 N3 0.6(8) . . . . ?
N3 C35 C36 O14 49.5(5) . . . . ?
C42 C37 C38 C39 2.7(10) . . . . ?
C43 C37 C38 C39 -174.0(6) . . . . ?
C37 C38 C39 C40 -3.1(11) . . . . ?
C38 C39 C40 C41 2.0(11) . . . . ?
C38 C39 C40 N5 178.6(6) . . . . ?
C39 C40 C41 C42 -0.4(11) . . . . ?
N5 C40 C41 C42 -177.0(6) . . . . ?
C40 C41 C42 C37 0.0(10) . . . . ?
C38 C37 C42 C41 -1.1(10) . . . . ?
C43 C37 C42 C41 175.7(6) . . . . ?
C38 C37 C43 O10 167.2(6) . . . . ?
C42 C37 C43 O10 -9.5(8) . . . . ?
C38 C37 C43 O9 -11.9(8) . . . . ?
C42 C37 C43 O9 171.3(5) . . . . ?
C49 C44 C45 C46 0.0(12) . . . . ?
C50 C44 C45 C46 176.5(6) . . . . ?
C44 C45 C46 C47 -0.1(10) . . . . ?
C45 C46 C47 C48 1.2(13) . . . . ?
C45 C46 C47 N6 -176.9(6) . . . . ?
C46 C47 C48 C49 -2.0(19) . . . . ?
N6 C47 C48 C49 176.1(11) . . . . ?
C47 C48 C49 C44 2(2) . . . . ?
C45 C44 C49 C48 -0.8(18) . . . . ?
C50 C44 C49 C48 -177.3(11) . . . . ?
C49 C44 C50 O8 170.4(8) . . . . ?
C45 C44 C50 O8 -6.0(9) . . . . ?
C49 C44 C50 O7 -7.4(11) . . . . ?
C45 C44 C50 O7 176.1(6) . . . . ?
C56 C51 C52 C53 -2.3(8) . . . . ?
C51 C52 C53 C54 3.1(8) . . . . ?
C51 C52 C53 N7 -177.1(5) . . . . ?
C52 C53 C54 C55 -0.9(8) . . . . ?
N7 C53 C54 C55 179.2(5) . . . . ?
C53 C54 C55 C56 -1.9(8) . . . . ?
C54 C55 C56 C51 2.6(7) . . . . ?
C54 C55 C56 C57 -175.6(5) . . . . ?
C52 C51 C56 C55 -0.4(8) . . . . ?
C52 C51 C56 C57 177.8(5) . . . . ?
C55 C56 C57 O18 177.8(5) . . . . ?
C51 C56 C57 O18 -0.4(7) . . . . ?
C55 C56 C57 O17 -0.8(7) . . . . ?
C51 C56 C57 O17 -179.0(4) . . . . ?
C63 C58 C59 C60 -0.6(10) . . . . ?
C64 C58 C59 C60 176.9(6) . . . . ?
C58 C59 C60 C61 2.1(11) . . . . ?
C59 C60 C61 C62 -0.7(11) . . . . ?
C59 C60 C61 N8 179.1(6) . . . . ?
C60 C61 C62 C63 -2.0(10) . . . . ?
N8 C61 C62 C63 178.1(6) . . . . ?
C59 C58 C63 C62 -2.2(9) . . . . ?
C64 C58 C63 C62 -179.7(5) . . . . ?
C61 C62 C63 C58 3.5(9) . . . . ?
C63 C58 C64 O12 179.9(5) . . . . ?
C59 C58 C64 O12 2.5(8) . . . . ?
C63 C58 C64 O11 -0.7(7) . . . . ?
C59 C58 C64 O11 -178.2(5) . . . . ?
C65 C66 C67 C68 -107(5) . . . . ?
C66 C67 C68 C69 65(5) . . . . ?
C66 C67 C68 C69A 18(4) . . . . ?
C67 C68 C69 C70 -83(6) . . . . ?
C69A C68 C69 C70 -21(4) . . . . ?
C67 C68 C69A C70 165(4) . . . . ?
C69 C68 C69A C70 20(4) . . . . ?
C68 C69 C70 C69A 22(4) . . . . ?
C68 C69A C70 C69 -20(4) . . . . ?
C77 C72 C73 C74 2.3(18) . . . . ?
C78 C72 C73 C74 179.3(13) . . . . ?
C72 C73 C74 C75 -3(2) . . . . ?
C73 C74 C75 C76 3(2) . . . . ?
C74 C75 C76 C77 -2(2) . . . . ?
C75 C76 C77 C72 1(2) . . . . ?
C73 C72 C77 C76 -1.4(18) . . . . ?
C78 C72 C77 C76 -178.5(13) . . . . ?
C83 C79 C80 C81 2(3) . . . . ?
C84 C79 C80 C81 -175.8(17) . . . . ?
C79 C80 C81 C82 -9(2) . . . . ?
C79 C80 C81 C83 -15(3) . . . 2_465 ?
C80 C81 C82 C82 11(3) . . . 2_465 ?
C83 C81 C82 C82 -175(3) 2_465 . . 2_465 ?
C80 C79 C83 C82 5(3) . . . 2_465 ?
C84 C79 C83 C82 -177.6(17) . . . 2_465 ?
C15 C16 N1 C17 -176.3(5) . . . . ?
C15 C16 N1 Fe1 9.5(9) . . . . ?
C18 C17 N1 C16 -149.0(6) . . . . ?
C18 C17 N1 Fe1 25.8(6) . . . . ?
C6 C7 N2 C8 -178.7(5) . . . . ?
C6 C7 N2 Fe2 8.5(8) . . . . ?
C9 C8 N2 C7 -141.9(5) . . . . ?
C9 C8 N2 Fe2 31.9(5) . . . . ?
C33 C34 N3 C35 176.4(5) . . . . ?
C33 C34 N3 Fe4 -4.0(7) . . . . ?
C36 C35 N3 C34 147.3(4) . . . . ?
C36 C35 N3 Fe4 -32.4(5) . . . . ?
C24 C25 N4 C26 177.5(6) . . . . ?
C24 C25 N4 Fe5 7.2(9) . . . . ?
C27 C26 N4 C25 -138.0(6) . . . . ?
C27 C26 N4 Fe5 33.7(6) . . . . ?
C41 C40 N5 O20 -5.0(9) . . . . ?
C39 C40 N5 O20 178.3(6) . . . . ?
C41 C40 N5 O19 174.0(6) . . . . ?
C39 C40 N5 O19 -2.7(9) . . . . ?
C46 C47 N6 O22 2.8(11) . . . . ?
C48 C47 N6 O22 -175.3(10) . . . . ?
C46 C47 N6 O21 -177.7(7) . . . . ?
C48 C47 N6 O21 4.2(13) . . . . ?
C52 C53 N7 O24 -19.9(8) . . . . ?
C54 C53 N7 O24 159.9(6) . . . . ?
C52 C53 N7 O23 159.1(6) . . . . ?
C54 C53 N7 O23 -21.1(8) . . . . ?
C62 C61 N8 O25 15.5(9) . . . . ?
C60 C61 N8 O25 -164.3(7) . . . . ?
C62 C61 N8 O26 -162.9(6) . . . . ?
C60 C61 N8 O26 17.2(9) . . . . ?
C11 C10 O3 Fe1 -179.1(4) . . . . ?
C15 C10 O3 Fe1 1.8(8) . . . . ?
C17 C18 O4 Fe3 177.3(3) . . . . ?
C17 C18 O4 Fe1 48.4(5) . . . . ?
C2 C1 O5 Fe2 149.5(4) . . . . ?
C6 C1 O5 Fe2 -32.7(6) . . . . ?
C2 C1 O5 Fe1 -75.9(5) . . . . ?
C6 C1 O5 Fe1 102.0(5) . . . . ?
C8 C9 O6 Fe2 43.5(5) . . . . ?
C8 C9 O6 Fe4 -125.2(3) . . . . ?
O8 C50 O7 Fe1 -15.5(8) . . . . ?
C44 C50 O7 Fe1 162.1(4) . . . . ?
O7 C50 O8 Fe3 23.7(8) . . . . ?
C44 C50 O8 Fe3 -153.9(4) . . . . ?
O10 C43 O9 Fe2 7.5(8) . . . . ?
C37 C43 O9 Fe2 -173.5(3) . . . . ?
O9 C43 O10 Fe5 34.6(8) . . . . ?
C37 C43 O10 Fe5 -144.4(4) . . . . ?
O12 C64 O11 Fe4 -40.2(8) . . . . ?
C58 C64 O11 Fe4 140.5(4) . . . . ?
C29 C28 O13 Fe4 179.1(4) . . . . ?
C33 C28 O13 Fe4 -0.4(7) . . . . ?
C35 C36 O14 Fe3 134.6(3) . . . . ?
C35 C36 O14 Fe4 -45.1(4) . . . . ?
C20 C19 O15 Fe5 160.8(5) . . . . ?
C24 C19 O15 Fe5 -20.7(9) . . . . ?
C26 C27 O16 Fe5 36.4(6) . . . . ?
C26 C27 O16 Fe4 -153.9(4) . . . . ?
O18 C57 O17 Fe3 -13.4(7) . . . . ?
C56 C57 O17 Fe3 165.1(3) . . . . ?
O17 C57 O18 Fe5 -17.7(8) . . . . ?
C56 C57 O18 Fe5 163.8(3) . . . . ?
C10 O3 Fe1 O4 13.3(9) . . . . ?
C10 O3 Fe1 O1 -177.5(4) . . . . ?
C10 O3 Fe1 O7 -92.1(5) . . . . ?
C10 O3 Fe1 O5 107.4(5) . . . . ?
C10 O3 Fe1 N1 3.9(5) . . . . ?
C18 O4 Fe1 O3 -36.7(8) . . . . ?
Fe3 O4 Fe1 O3 -177.6(5) . . . . ?
C18 O4 Fe1 O1 153.2(4) . . . . ?
Fe3 O4 Fe1 O1 12.32(14) . . . . ?
C18 O4 Fe1 O7 68.9(4) . . . . ?
Fe3 O4 Fe1 O7 -71.95(16) . . . . ?
C18 O4 Fe1 O5 -131.0(4) . . . . ?
Fe3 O4 Fe1 O5 88.10(15) . . . . ?
C18 O4 Fe1 N1 -27.1(4) . . . . ?
Fe3 O4 Fe1 N1 -168.0(2) . . . . ?
Fe2 O1 Fe1 O3 -93.94(17) . . . . ?
Fe3 O1 Fe1 O3 171.44(14) . . . . ?
Fe2 O1 Fe1 O4 83.10(15) . . . . ?
Fe3 O1 Fe1 O4 -11.52(13) . . . . ?
Fe2 O1 Fe1 O7 174.89(15) . . . . ?
Fe3 O1 Fe1 O7 80.27(14) . . . . ?
Fe2 O1 Fe1 O5 -9.25(12) . . . . ?
Fe3 O1 Fe1 O5 -103.87(13) . . . . ?
Fe2 O1 Fe1 N1 82.3(4) . . . . ?
Fe3 O1 Fe1 N1 -12.3(5) . . . . ?
C50 O7 Fe1 O3 -154.5(4) . . . . ?
C50 O7 Fe1 O4 40.7(4) . . . . ?
C50 O7 Fe1 O1 -39.7(4) . . . . ?
C50 O7 Fe1 O5 -51.5(7) . . . . ?
C50 O7 Fe1 N1 118.1(4) . . . . ?
C1 O5 Fe1 O3 -19.2(3) . . . . ?
Fe2 O5 Fe1 O3 124.53(15) . . . . ?
C1 O5 Fe1 O4 145.1(3) . . . . ?
Fe2 O5 Fe1 O4 -71.15(14) . . . . ?
C1 O5 Fe1 O1 -134.7(3) . . . . ?
Fe2 O5 Fe1 O1 9.05(12) . . . . ?
C1 O5 Fe1 O7 -122.5(4) . . . . ?
Fe2 O5 Fe1 O7 21.2(4) . . . . ?
C1 O5 Fe1 N1 68.1(3) . . . . ?
Fe2 O5 Fe1 N1 -148.21(15) . . . . ?
C16 N1 Fe1 O3 -9.2(5) . . . . ?
C17 N1 Fe1 O3 176.3(4) . . . . ?
C16 N1 Fe1 O4 173.4(5) . . . . ?
C17 N1 Fe1 O4 -1.1(4) . . . . ?
C16 N1 Fe1 O1 174.2(4) . . . . ?
C17 N1 Fe1 O1 -0.2(7) . . . . ?
C16 N1 Fe1 O7 83.8(5) . . . . ?
C17 N1 Fe1 O7 -90.6(4) . . . . ?
C16 N1 Fe1 O5 -99.8(5) . . . . ?
C17 N1 Fe1 O5 85.8(4) . . . . ?
Fe5 O2 Fe2 O6 -57.8(2) . . . . ?
Fe3 O2 Fe2 O6 92.84(15) . . . . ?
Fe5 O2 Fe2 O9 41.0(2) . . . . ?
Fe3 O2 Fe2 O9 -168.41(15) . . . . ?
Fe5 O2 Fe2 O1 -151.7(2) . . . . ?
Fe3 O2 Fe2 O1 -1.09(13) . . . . ?
Fe5 O2 Fe2 O5 133.62(19) . . . . ?
Fe3 O2 Fe2 O5 -75.76(16) . . . . ?
Fe5 O2 Fe2 N2 -72.3(9) . . . . ?
Fe3 O2 Fe2 N2 78.3(9) . . . . ?
C9 O6 Fe2 O2 162.6(3) . . . . ?
Fe4 O6 Fe2 O2 -29.6(2) . . . . ?
C9 O6 Fe2 O9 66.6(3) . . . . ?
Fe4 O6 Fe2 O9 -125.59(19) . . . . ?
C9 O6 Fe2 O1 -113.7(3) . . . . ?
Fe4 O6 Fe2 O1 54.1(2) . . . . ?
C9 O6 Fe2 O5 -55.3(6) . . . . ?
Fe4 O6 Fe2 O5 112.5(4) . . . . ?
C9 O6 Fe2 N2 -20.0(3) . . . . ?
Fe4 O6 Fe2 N2 147.9(2) . . . . ?
C43 O9 Fe2 O2 -40.3(4) . . . . ?
C43 O9 Fe2 O6 50.6(4) . . . . ?
C43 O9 Fe2 O1 -128.0(6) . . . . ?
C43 O9 Fe2 O5 -144.7(4) . . . . ?
C43 O9 Fe2 N2 130.5(4) . . . . ?
Fe1 O1 Fe2 O2 -96.83(15) . . . . ?
Fe3 O1 Fe2 O2 0.98(12) . . . . ?
Fe1 O1 Fe2 O6 173.61(13) . . . . ?
Fe3 O1 Fe2 O6 -88.58(12) . . . . ?
Fe1 O1 Fe2 O9 -7.7(7) . . . . ?
Fe3 O1 Fe2 O9 90.1(6) . . . . ?
Fe1 O1 Fe2 O5 9.43(13) . . . . ?
Fe3 O1 Fe2 O5 107.23(13) . . . . ?
Fe1 O1 Fe2 N2 93.11(15) . . . . ?
Fe3 O1 Fe2 N2 -169.08(13) . . . . ?
C1 O5 Fe2 O2 -147.7(3) . . . . ?
Fe1 O5 Fe2 O2 70.91(15) . . . . ?
C1 O5 Fe2 O6 71.7(6) . . . . ?
Fe1 O5 Fe2 O6 -69.7(5) . . . . ?
C1 O5 Fe2 O9 -51.2(4) . . . . ?
Fe1 O5 Fe2 O9 167.33(15) . . . . ?
C1 O5 Fe2 O1 132.5(4) . . . . ?
Fe1 O5 Fe2 O1 -8.98(12) . . . . ?
C1 O5 Fe2 N2 36.8(3) . . . . ?
Fe1 O5 Fe2 N2 -104.68(16) . . . . ?
C7 N2 Fe2 O2 180.0(7) . . . . ?
C8 N2 Fe2 O2 6.6(11) . . . . ?
C7 N2 Fe2 O6 165.2(5) . . . . ?
C8 N2 Fe2 O6 -8.1(3) . . . . ?
C7 N2 Fe2 O9 66.1(5) . . . . ?
C8 N2 Fe2 O9 -107.3(3) . . . . ?
C7 N2 Fe2 O1 -101.6(5) . . . . ?
C8 N2 Fe2 O1 85.1(3) . . . . ?
C7 N2 Fe2 O5 -25.2(5) . . . . ?
C8 N2 Fe2 O5 161.4(4) . . . . ?
Fe5 O2 Fe3 O14 61.4(2) . . . . ?
Fe2 O2 Fe3 O14 -89.65(15) . . . . ?
Fe5 O2 Fe3 O4 -129.0(2) . . . . ?
Fe2 O2 Fe3 O4 79.88(15) . . . . ?
Fe5 O2 Fe3 O17 -35.2(2) . . . . ?
Fe2 O2 Fe3 O17 173.72(14) . . . . ?
Fe5 O2 Fe3 O8 153.7(5) . . . . ?
Fe2 O2 Fe3 O8 2.6(7) . . . . ?
Fe5 O2 Fe3 O1 152.2(2) . . . . ?
Fe2 O2 Fe3 O1 1.06(13) . . . . ?
C36 O14 Fe3 O2 -157.4(3) . . . . ?
Fe4 O14 Fe3 O2 22.30(19) . . . . ?
C36 O14 Fe3 O4 99.5(8) . . . . ?
Fe4 O14 Fe3 O4 -80.8(8) . . . . ?
C36 O14 Fe3 O17 -57.2(3) . . . . ?
Fe4 O14 Fe3 O17 122.44(19) . . . . ?
C36 O14 Fe3 O8 35.4(3) . . . . ?
Fe4 O14 Fe3 O8 -144.88(19) . . . . ?
C36 O14 Fe3 O1 120.9(3) . . . . ?
Fe4 O14 Fe3 O1 -59.40(19) . . . . ?
C18 O4 Fe3 O2 132.6(4) . . . . ?
Fe1 O4 Fe3 O2 -93.32(16) . . . . ?
C18 O4 Fe3 O14 -124.2(8) . . . . ?
Fe1 O4 Fe3 O14 9.9(9) . . . . ?
C18 O4 Fe3 O17 32.6(4) . . . . ?
Fe1 O4 Fe3 O17 166.74(16) . . . . ?
C18 O4 Fe3 O8 -60.0(4) . . . . ?
Fe1 O4 Fe3 O8 74.15(16) . . . . ?
C18 O4 Fe3 O1 -146.0(4) . . . . ?
Fe1 O4 Fe3 O1 -11.93(14) . . . . ?
C57 O17 Fe3 O2 36.0(4) . . . . ?
C57 O17 Fe3 O14 -57.0(4) . . . . ?
C57 O17 Fe3 O4 127.3(4) . . . . ?
C57 O17 Fe3 O8 -146.0(4) . . . . ?
C57 O17 Fe3 O1 137.5(10) . . . . ?
C50 O8 Fe3 O2 23.7(9) . . . . ?
C50 O8 Fe3 O14 116.3(4) . . . . ?
C50 O8 Fe3 O4 -54.0(4) . . . . ?
C50 O8 Fe3 O17 -147.5(4) . . . . ?
C50 O8 Fe3 O1 25.2(4) . . . . ?
Fe1 O1 Fe3 O2 103.95(14) . . . . ?
Fe2 O1 Fe3 O2 -0.98(12) . . . . ?
Fe1 O1 Fe3 O14 -164.35(14) . . . . ?
Fe2 O1 Fe3 O14 90.72(13) . . . . ?
Fe1 O1 Fe3 O4 11.67(13) . . . . ?
Fe2 O1 Fe3 O4 -93.25(14) . . . . ?
Fe1 O1 Fe3 O17 1.3(11) . . . . ?
Fe2 O1 Fe3 O17 -103.6(11) . . . . ?
Fe1 O1 Fe3 O8 -75.70(14) . . . . ?
Fe2 O1 Fe3 O8 179.37(14) . . . . ?
C28 O13 Fe4 O6 176.6(4) . . . . ?
C28 O13 Fe4 O16 -92.3(4) . . . . ?
C28 O13 Fe4 O14 11.6(8) . . . . ?
C28 O13 Fe4 O11 85.1(4) . . . . ?
C28 O13 Fe4 N3 -1.8(4) . . . . ?
C9 O6 Fe4 O13 -27.2(3) . . . . ?
Fe2 O6 Fe4 O13 165.76(19) . . . . ?
C9 O6 Fe4 O16 -120.5(3) . . . . ?
Fe2 O6 Fe4 O16 72.4(2) . . . . ?
C9 O6 Fe4 O14 148.6(3) . . . . ?
Fe2 O6 Fe4 O14 -18.5(2) . . . . ?
C9 O6 Fe4 O11 62.0(3) . . . . ?
Fe2 O6 Fe4 O11 -105.1(2) . . . . ?
C9 O6 Fe4 N3 88(5) . . . . ?
Fe2 O6 Fe4 N3 -79(5) . . . . ?
C27 O16 Fe4 O13 47.9(4) . . . . ?
Fe5 O16 Fe4 O13 -143.3(2) . . . . ?
C27 O16 Fe4 O6 143.4(4) . . . . ?
Fe5 O16 Fe4 O6 -47.8(2) . . . . ?
C27 O16 Fe4 O14 -116.2(4) . . . . ?
Fe5 O16 Fe4 O14 52.6(2) . . . . ?
C27 O16 Fe4 O11 -84(2) . . . . ?
Fe5 O16 Fe4 O11 85(2) . . . . ?
C27 O16 Fe4 N3 -37.5(4) . . . . ?
Fe5 O16 Fe4 N3 131.3(2) . . . . ?
C36 O14 Fe4 O13 7.5(6) . . . . ?
Fe3 O14 Fe4 O13 -172.2(4) . . . . ?
C36 O14 Fe4 O6 -157.3(3) . . . . ?
Fe3 O14 Fe4 O6 23.0(2) . . . . ?
C36 O14 Fe4 O16 111.8(3) . . . . ?
Fe3 O14 Fe4 O16 -67.93(19) . . . . ?
C36 O14 Fe4 O11 -66.3(3) . . . . ?
Fe3 O14 Fe4 O11 113.97(19) . . . . ?
C36 O14 Fe4 N3 21.2(3) . . . . ?
Fe3 O14 Fe4 N3 -158.5(2) . . . . ?
C64 O11 Fe4 O13 167.7(5) . . . . ?
C64 O11 Fe4 O6 72.4(5) . . . . ?
C64 O11 Fe4 O16 -61(2) . . . . ?
C64 O11 Fe4 O14 -28.0(4) . . . . ?
C64 O11 Fe4 N3 -106.8(5) . . . . ?
C34 N3 Fe4 O13 3.9(4) . . . . ?
C35 N3 Fe4 O13 -176.5(3) . . . . ?
C34 N3 Fe4 O6 -112(5) . . . . ?
C35 N3 Fe4 O6 68(5) . . . . ?
C34 N3 Fe4 O16 97.2(4) . . . . ?
C35 N3 Fe4 O16 -83.2(3) . . . . ?
C34 N3 Fe4 O14 -172.2(4) . . . . ?
C35 N3 Fe4 O14 7.4(3) . . . . ?
C34 N3 Fe4 O11 -85.3(4) . . . . ?
C35 N3 Fe4 O11 94.3(3) . . . . ?
Fe2 O2 Fe5 O15 -109.4(2) . . . . ?
Fe3 O2 Fe5 O15 106.3(2) . . . . ?
Fe2 O2 Fe5 O16 73.4(2) . . . . ?
Fe3 O2 Fe5 O16 -70.9(2) . . . . ?
Fe2 O2 Fe5 O10 -18.6(2) . . . . ?
Fe3 O2 Fe5 O10 -162.9(2) . . . . ?
Fe2 O2 Fe5 O18 162.4(2) . . . . ?
Fe3 O2 Fe5 O18 18.1(2) . . . . ?
Fe2 O2 Fe5 N4 71.7(18) . . . . ?
Fe3 O2 Fe5 N4 -72.5(18) . . . . ?
C19 O15 Fe5 O2 -154.5(5) . . . . ?
C19 O15 Fe5 O16 15.3(10) . . . . ?
C19 O15 Fe5 O10 111.6(6) . . . . ?
C19 O15 Fe5 O18 -59.8(6) . . . . ?
C19 O15 Fe5 N4 25.4(6) . . . . ?
C27 O16 Fe5 O2 166.1(4) . . . . ?
Fe4 O16 Fe5 O2 -3.1(2) . . . . ?
C27 O16 Fe5 O15 -3.8(8) . . . . ?
Fe4 O16 Fe5 O15 -173.0(6) . . . . ?
C27 O16 Fe5 O10 -99.9(4) . . . . ?
Fe4 O16 Fe5 O10 90.9(2) . . . . ?
C27 O16 Fe5 O18 71.1(4) . . . . ?
Fe4 O16 Fe5 O18 -98.1(2) . . . . ?
C27 O16 Fe5 N4 -14.1(4) . . . . ?
Fe4 O16 Fe5 N4 176.7(2) . . . . ?
C43 O10 Fe5 O2 -26.5(5) . . . . ?
C43 O10 Fe5 O15 73.7(5) . . . . ?
C43 O10 Fe5 O16 -122.2(4) . . . . ?
C43 O10 Fe5 O18 147.0(9) . . . . ?
C43 O10 Fe5 N4 159.1(5) . . . . ?
C57 O18 Fe5 O2 14.1(5) . . . . ?
C57 O18 Fe5 O15 -85.8(5) . . . . ?
C57 O18 Fe5 O16 109.6(5) . . . . ?
C57 O18 Fe5 O10 -159.4(8) . . . . ?
C57 O18 Fe5 N4 -171.5(5) . . . . ?
C25 N4 Fe5 O2 160.5(16) . . . . ?
C26 N4 Fe5 O2 -10(2) . . . . ?
C25 N4 Fe5 O15 -18.4(5) . . . . ?
C26 N4 Fe5 O15 170.7(4) . . . . ?
C25 N4 Fe5 O16 158.8(5) . . . . ?
C26 N4 Fe5 O16 -12.1(4) . . . . ?
C25 N4 Fe5 O10 -108.8(5) . . . . ?
C26 N4 Fe5 O10 80.3(4) . . . . ?
C25 N4 Fe5 O18 69.3(5) . . . . ?
C26 N4 Fe5 O18 -101.6(4) . . . . ?
